data_7701091
loop_
_publ_author_name
'Wozniak, Derek I.'
'Hicks, Andrew J.'
'Sabbers, William A.'
'Dobereiner, Graham E.'

_publ_section_title
;
 Imidazolyl-phenyl (IMP) anions: a modular structure for tuning solubility
 and coordinating ability.
;
_journal_issue 37
_journal_name_full 'Dalton transactions (Cambridge, England : 2003)'
_journal_page_first 14138
_journal_page_last 14155
_journal_paper_doi 10.1039/c9dt03511g
_journal_volume 48
_journal_year 2019
_chemical_formula_moiety 'C H2 Cl2, C62 H40 B2 F30 N3 Na O3'
_chemical_formula_sum 'C63 H42 B2 Cl2 F30 N3 Na O3'
_chemical_formula_weight 1574.50
_space_group_crystal_system monoclinic
_space_group_IT_number 14
_space_group_name_Hall '-P 2ybc'
_space_group_name_H-M_alt 'P 1 21/c 1'
_symmetry_space_group_name_Hall '-P 2ybc'
_symmetry_space_group_name_H-M 'P 1 21/c 1'
_atom_sites_solution_hydrogens geom
_audit_creation_date 2019-05-23
_audit_creation_method
;
Olex2 1.2
(compiled 2017.08.10 svn.r3458 for OlexSys, GUI svn.r5381)
;
_audit_update_record
;
2019-05-30 deposited with the CCDC.    2019-09-02 downloaded from the CCDC.
;
_cell_angle_alpha 90
_cell_angle_beta 109.217(2)
_cell_angle_gamma 90
_cell_formula_units_Z 8
_cell_length_a 33.184(3)
_cell_length_b 15.7566(14)
_cell_length_c 26.172(2)
_cell_measurement_reflns_used 9813
_cell_measurement_temperature 100(2)
_cell_measurement_theta_max 26.59
_cell_measurement_theta_min 2.58
_cell_volume 12922.0(19)
_computing_cell_refinement 'SAINT v8.34A (Bruker, 2013)'
_computing_data_reduction 'SAINT v8.34A (Bruker, 2013)'
_computing_molecular_graphics 'Olex2 (Dolomanov et al., 2009)'
_computing_publication_material 'Olex2 (Dolomanov et al., 2009)'
_computing_structure_refinement 'XL (Sheldrick, 2008)'
_computing_structure_solution 'SHELXT 2014/4 (Sheldrick, 2014)'
_diffrn_ambient_temperature 100.04
_diffrn_measured_fraction_theta_full 0.999
_diffrn_measured_fraction_theta_max 0.994
_diffrn_measurement_device_type 'Bruker APEX-II CCD'
_diffrn_measurement_method '\f and \w scans'
_diffrn_radiation_type MoK\a
_diffrn_radiation_wavelength 0.71073
_diffrn_reflns_av_R_equivalents 0.0444
_diffrn_reflns_av_unetI/netI 0.0580
_diffrn_reflns_Laue_measured_fraction_full 0.999
_diffrn_reflns_Laue_measured_fraction_max 0.994
_diffrn_reflns_limit_h_max 43
_diffrn_reflns_limit_h_min -43
_diffrn_reflns_limit_k_max 17
_diffrn_reflns_limit_k_min -20
_diffrn_reflns_limit_l_max 16
_diffrn_reflns_limit_l_min -34
_diffrn_reflns_number 118693
_diffrn_reflns_point_group_measured_fraction_full 0.999
_diffrn_reflns_point_group_measured_fraction_max 0.994
_diffrn_reflns_theta_full 25.242
_diffrn_reflns_theta_max 27.931
_diffrn_reflns_theta_min 1.300
_diffrn_standards_number 0
_exptl_absorpt_coefficient_mu 0.244
_exptl_absorpt_correction_T_max 0.7456
_exptl_absorpt_correction_T_min 0.6778
_exptl_absorpt_correction_type multi-scan
_exptl_absorpt_process_details
'SADABS-2014/5 (Bruker,2014/5) was used for absorption correction. wR2(int) was 0.0549 before and 0.0472 after correction. The Ratio of minimum to maximum transmission is 0.9091. The \l/2 correction factor is 0.00150.'
_exptl_crystal_colour 'clear colourless'
_exptl_crystal_colour_lustre clear
_exptl_crystal_colour_primary colourless
_exptl_crystal_density_diffrn 1.619
_exptl_crystal_description prism
_exptl_crystal_F_000 6320
_exptl_crystal_size_max 0.467
_exptl_crystal_size_mid 0.266
_exptl_crystal_size_min 0.108
_refine_diff_density_max 1.105
_refine_diff_density_min -1.557
_refine_diff_density_rms 0.109
_refine_ls_extinction_method none
_refine_ls_goodness_of_fit_ref 1.040
_refine_ls_hydrogen_treatment constr
_refine_ls_matrix_type full
_refine_ls_number_parameters 1925
_refine_ls_number_reflns 30809
_refine_ls_number_restraints 149
_refine_ls_restrained_S_all 1.042
_refine_ls_R_factor_all 0.1486
_refine_ls_R_factor_gt 0.0933
_refine_ls_shift/su_max 0.000
_refine_ls_shift/su_mean 0.000
_refine_ls_structure_factor_coef Fsqd
_refine_ls_weighting_details 'w=1/[\s^2^(Fo^2^)+(0.1259P)^2^+40.0219P] where P=(Fo^2^+2Fc^2^)/3'
_refine_ls_weighting_scheme calc
_refine_ls_wR_factor_gt 0.2463
_refine_ls_wR_factor_ref 0.2826
_reflns_Friedel_coverage 0.000
_reflns_number_gt 18582
_reflns_number_total 30809
_reflns_threshold_expression 'I > 2\s(I)'
_cod_data_source_file c9dt03511g3.cif
_cod_data_source_block solve_a
_cod_depositor_comments
;
Adding full bibliography for 7701086--7701108.cif.

2023-11-23
Z value and formula fixed to values more according to usual
chemical conventions.                 miguel
;
_cod_original_formula_sum 'C126 H84 B4 Cl4 F60 N6 Na2 O6'
_cod_original_formula_weight 3149.01
_cod_original_formula_moiety '2(C H2 Cl2), 2(C62 H40 B2 F30 N3 Na O3)'
_cod_original_formula_units_Z 4
_cod_original_cell_volume 12922(2)
_cod_database_code 7701091
_shelx_shelxl_version_number 2018/3
_shelx_space_group_comment
;
The symmetry employed for this shelxl refinement is uniquely defined
by the following loop, which should always be used as a source of
symmetry information in preference to the above space-group names.
They are only intended as comments.
;
_shelx_estimated_absorpt_t_max 0.974
_shelx_estimated_absorpt_t_min 0.895
_olex2_refinement_description
;
1. Fixed Uiso
 At 1.2 times of:
  All C(H) groups, All C(H,H) groups, All C(H,H,H,H) groups
 At 1.5 times of:
  All C(H,H,H) groups, All C(H,H,H,H,H,H) groups
2. Rigid bond restraints
 C84, C83, C86, C85
 with sigma for 1-2 distances of 0.001 and sigma for 1-3 distances of 0.001
 C76, C77, C78
 with sigma for 1-2 distances of 0.001 and sigma for 1-3 distances of 0.001
 C45, C46, F1, C47, F2, C48, F3, C49, F4, C50, F5
 with sigma for 1-2 distances of 0.01 and sigma for 1-3 distances of 0.01
3. Uiso/Uaniso restraints and constraints
C75 \\sim C76 \\sim C77 \\sim C78: within 1.7A with sigma of 0.001 and sigma
for terminal atoms of 0.08
C85 \\sim C86 \\sim O5 \\sim C83 \\sim C84: within 1.7A with sigma of 0.001 and
sigma for terminal atoms of 0.08
C45 \\sim C46 \\sim F1 \\sim C47 \\sim C48 \\sim F2 \\sim F3 \\sim F4 \\sim C49
\\sim C50 \\sim F5: within 1.7A with sigma of 0.01 and sigma for terminal atoms
of 0.08
4. Others
 Sof(H83C)=Sof(H83D)=Sof(H85C)=Sof(H85D)=Sof(C84A)=Sof(H84C)=Sof(H84D)=1-FVAR(1)
 Sof(H83A)=Sof(H83B)=Sof(H85A)=Sof(H85B)=Sof(C84)=Sof(H84A)=Sof(H84B)=FVAR(1)
 Sof(H75C)=Sof(H75D)=Sof(H78D)=Sof(H78E)=Sof(H78F)=Sof(C76A)=Sof(H76C)=
 Sof(H76D)=Sof(C77A)=Sof(H77C)=Sof(H77D)=1-FVAR(2)
 Sof(H75A)=Sof(H75B)=Sof(C76)=Sof(H76A)=Sof(H76B)=Sof(H78A)=Sof(H78B)=
 Sof(H78C)=Sof(C77)=Sof(H77A)=Sof(H77B)=FVAR(2)
 Sof(H11C)=Sof(H11D)=Sof(H14D)=Sof(H14E)=Sof(H14F)=Sof(C12A)=Sof(H12C)=
 Sof(H12D)=Sof(C13A)=Sof(H13C)=Sof(H13D)=1-FVAR(3)
 Sof(H11A)=Sof(H11B)=Sof(C12)=Sof(H12A)=Sof(H12B)=Sof(H14A)=Sof(H14B)=
 Sof(H14C)=Sof(C13)=Sof(H13A)=Sof(H13B)=FVAR(3)
5.a Secondary CH2 refined with riding coordinates:
 C15(H15A,H15B), C16(H16A,H16B), C17(H17A,H17B), C11(H11A,H11B), C11(H11C,
 H11D), C79(H79A,H79B), C75(H75A,H75B), C75(H75C,H75D), C81(H81A,H81B),
 C80(H80A,H80B), C25(H25A,H25B), C26(H26A,H26B), C64(H64A,H64B), C23(H23A,H23B),
  C19(H19A,H19B), C88(H88A,H88B), C87(H87A,H87B), C24(H24A,H24B), C90(H90A,
 H90B), C63(H63A,H63B), C22(H22A,H22B), C89(H89A,H89B), C12(H12A,H12B),
 C83(H83A,H83B), C83(H83C,H83D), C76(H76A,H76B), C13(H13A,H13B), C20(H20A,H20B),
  C21(H21A,H21B), C77(H77A,H77B), C86(H86A,H86B), C85(H85A,H85B), C85(H85C,
 H85D), C84(H84A,H84B), C84A(H84C,H84D), C76A(H76C,H76D), C77A(H77C,H77D),
 C12A(H12C,H12D), C13A(H13C,H13D)
5.b Aromatic/amide H refined with riding coordinates:
 C2(H2), C1(H1), C66(H66), C65(H65), C73(H73), C9(H9), C72(H72), C5(H5),
 C6(H6), C8(H8), C69(H69), C70(H70)
5.c Idealised Me refined as rotating group:
 C18(H18A,H18B,H18C), C82(H82A,H82B,H82C), C14(H14A,H14B,H14C), C14(H14D,H14E,
 H14F), C78(H78A,H78B,H78C), C78(H78D,H78E,H78F)
;
_olex2_submission_special_instructions 'No special instructions were received'

loop_
_space_group_symop_operation_xyz
'x, y, z'
'-x, y+1/2, -z+1/2'
'-x, -y, -z'
'x, -y-1/2, z-1/2'

loop_
_atom_site_label
_atom_site_type_symbol
_atom_site_fract_x
_atom_site_fract_y
_atom_site_fract_z
_atom_site_U_iso_or_equiv
_atom_site_adp_type
_atom_site_occupancy
_atom_site_site_symmetry_order
_atom_site_calc_flag
_atom_site_refinement_flags_posn
_atom_site_refinement_flags_adp
_atom_site_refinement_flags_occupancy
_atom_site_disorder_assembly
_atom_site_disorder_group
Cl3 Cl 0.75893(5) 0.51350(11) 0.22575(8) 0.0622(4) Uani 1 1 d . . . . .
Cl4 Cl 0.76923(6) 0.35215(12) 0.17844(10) 0.0788(6) Uani 1 1 d . . . . .
Na1 Na 0.95906(6) 1.05658(12) 0.80076(7) 0.0377(5) Uani 1 1 d . . . . .
Cl2 Cl 0.73839(6) 0.48985(13) 0.75402(11) 0.0915(7) Uani 1 1 d . . . . .
Cl1 Cl 0.73336(7) 0.64531(13) 0.81096(12) 0.1003(8) Uani 1 1 d . . . . .
F30 F 0.92126(7) 0.70225(15) 0.59600(9) 0.0219(5) Uani 1 1 d . . . . .
F40 F 0.58263(7) 0.29092(14) 0.39585(9) 0.0214(5) Uani 1 1 d . . . . .
F50 F 0.53408(8) 0.36560(15) 0.28215(9) 0.0249(5) Uani 1 1 d . . . . .
F31 F 0.64183(8) 0.41540(15) 0.45650(9) 0.0254(5) Uani 1 1 d . . . . .
F10 F 0.85888(8) 0.60202(15) 0.79040(9) 0.0255(5) Uani 1 1 d . . . . .
Na2 Na 0.53809(7) -0.05714(13) 0.19189(8) 0.0487(6) Uani 1 1 d . . . . .
F45 F 0.64282(7) 0.39546(15) 0.20005(10) 0.0258(5) Uani 1 1 d . . . . .
F12 F 0.97166(8) 0.63613(15) 0.71696(9) 0.0257(5) Uani 1 1 d . . . . .
F16 F 0.86427(7) 0.57441(15) 0.53725(9) 0.0255(5) Uani 1 1 d . . . . .
F56 F 0.68228(8) 0.06644(15) 0.45346(10) 0.0286(6) Uani 1 1 d . . . . .
F26 F 0.80123(8) 0.80739(16) 0.45495(9) 0.0285(6) Uani 1 1 d . . . . .
F21 F 0.75747(8) 0.69533(16) 0.60298(10) 0.0311(6) Uani 1 1 d . . . . .
F36 F 0.70191(8) 0.17886(16) 0.53507(9) 0.0292(6) Uani 1 1 d . . . . .
F25 F 0.81982(7) 0.92139(15) 0.53584(10) 0.0275(6) Uani 1 1 d . . . . .
F32 F 0.67755(9) 0.53152(17) 0.53090(10) 0.0357(6) Uani 1 1 d . . . . .
F60 F 0.74522(8) 0.29044(16) 0.38544(11) 0.0331(6) Uani 1 1 d . . . . .
F41 F 0.49495(8) 0.35528(19) 0.16740(10) 0.0361(7) Uani 1 1 d . . . . .
F46 F 0.55090(9) 0.09657(16) 0.21085(10) 0.0351(6) Uani 1 1 d . . . . .
F20 F 0.72934(8) 0.71087(17) 0.48760(10) 0.0341(6) Uani 1 1 d . . . . .
F35 F 0.77498(8) 0.27298(17) 0.50070(11) 0.0371(7) Uani 1 1 d . . . . .
F39 F 0.53223(8) 0.24091(18) 0.44945(11) 0.0351(6) Uani 1 1 d . . . . .
F44 F 0.62530(9) 0.52677(17) 0.13295(11) 0.0349(6) Uani 1 1 d . . . . .
F17 F 0.83093(9) 0.45455(16) 0.46496(10) 0.0361(6) Uani 1 1 d . . . . .
F57 F 0.73879(9) -0.03952(16) 0.43860(11) 0.0379(7) Uani 1 1 d . . . . .
F24 F 0.76255(8) 1.02616(16) 0.54989(11) 0.0371(7) Uani 1 1 d . . . . .
F33 F 0.76103(10) 0.51563(19) 0.59448(10) 0.0438(8) Uani 1 1 d . . . . .
F29 F 0.97122(8) 0.7489(2) 0.54110(11) 0.0391(7) Uani 1 1 d . . . . .
F11 F 0.94715(9) 0.90729(17) 0.77825(10) 0.0363(6) Uani 1 1 d . . . . .
F18 F 0.74772(10) 0.46501(19) 0.39950(10) 0.0442(8) Uani 1 1 d . . . . .
F37 F 0.65012(9) 0.13266(19) 0.58951(10) 0.0404(7) Uani 1 1 d . . . . .
F19 F 0.69765(9) 0.5921(2) 0.41534(11) 0.0459(8) Uani 1 1 d . . . . .
F34 F 0.80890(9) 0.3876(2) 0.57450(11) 0.0475(8) Uani 1 1 d . . . . .
F49 F 0.48070(9) 0.2979(2) 0.32673(11) 0.0404(7) Uani 1 1 d . . . . .
F27 F 0.85294(9) 0.85285(19) 0.39991(10) 0.0402(7) Uani 1 1 d . . . . .
F9 F 0.87779(10) 0.47644(18) 0.86167(11) 0.0424(7) Uani 1 1 d . . . . .
F22 F 0.70185(9) 0.8046(2) 0.62062(13) 0.0488(8) Uani 1 1 d . . . . .
F1 F 0.82112(9) 0.74954(19) 0.74138(13) 0.0442(7) Uani 1 1 d . U . . .
F55 F 0.67728(9) 0.24143(18) 0.23891(14) 0.0450(8) Uani 1 1 d . . . . .
F43 F 0.54266(10) 0.5725(2) 0.08038(12) 0.0455(8) Uani 1 1 d . . . . .
F6 F 1.00630(8) 0.6625(2) 0.83410(10) 0.0451(8) Uani 1 1 d . . . . .
F13 F 1.02781(9) 0.7038(2) 0.67654(12) 0.0425(7) Uani 1 1 d . . . . .
F38 F 0.56448(9) 0.1605(2) 0.54697(12) 0.0453(8) Uani 1 1 d . . . . .
F51 F 0.53342(10) 0.20716(19) 0.12720(11) 0.0440(7) Uani 1 1 d . . . . .
F47 F 0.49408(10) 0.03293(18) 0.25005(13) 0.0485(8) Uani 1 1 d . . . . .
F59 F 0.79932(10) 0.1795(2) 0.36609(15) 0.0514(8) Uani 1 1 d . . . . .
F15 F 1.00635(10) 0.97094(18) 0.74353(12) 0.0460(8) Uani 1 1 d . . . . .
F42 F 0.47906(9) 0.4833(2) 0.09824(12) 0.0521(9) Uani 1 1 d . . . . .
F23 F 0.70258(9) 0.9706(2) 0.59188(14) 0.0495(8) Uani 1 1 d . . . . .
F58 F 0.79814(10) 0.0140(2) 0.39479(14) 0.0510(8) Uani 1 1 d . . . . .
F28 F 0.93876(10) 0.8246(2) 0.44268(12) 0.0486(8) Uani 1 1 d . . . . .
F48 F 0.45759(9) 0.1314(2) 0.30925(13) 0.0526(9) Uani 1 1 d . . . . .
F5 F 0.95973(12) 0.8059(2) 0.86406(11) 0.0518(9) Uani 1 1 d . U . . .
F14 F 1.04747(9) 0.8719(2) 0.69029(13) 0.0513(9) Uani 1 1 d . . . . .
N2 N 0.88584(10) 0.69256(19) 0.70653(12) 0.0158(6) Uani 1 1 d . . . . .
N5 N 0.61744(10) 0.30427(19) 0.28478(12) 0.0160(6) Uani 1 1 d . . . . .
N1 N 0.84734(10) 0.69456(19) 0.61964(12) 0.0156(6) Uani 1 1 d . . . . .
O1 O 0.92426(10) 1.12172(19) 0.72167(13) 0.0314(7) Uani 1 1 d . . . . .
F7 F 1.02342(10) 0.5432(3) 0.90851(12) 0.0656(12) Uani 1 1 d . . . . .
N4 N 0.65649(10) 0.29674(19) 0.37163(12) 0.0172(7) Uani 1 1 d . . . . .
F8 F 0.96061(12) 0.4446(2) 0.92238(13) 0.0631(11) Uani 1 1 d . . . . .
O3 O 1.01278(11) 1.0051(2) 0.87333(13) 0.0387(8) Uani 1 1 d . . . . .
O4 O 0.57661(12) -0.1279(2) 0.26755(16) 0.0490(10) Uani 1 1 d . . . . .
O6 O 0.48140(12) -0.0061(2) 0.12195(14) 0.0451(9) Uani 1 1 d . . . . .
N3 N 0.87961(12) 1.1620(2) 0.64069(15) 0.0269(8) Uani 1 1 d . . . . .
F54 F 0.70249(15) 0.1648(2) 0.1650(2) 0.0907(16) Uani 1 1 d . . . . .
C67 C 0.63412(11) 0.2515(2) 0.32767(14) 0.0152(7) Uani 1 1 d . . . . .
C3 C 0.86886(11) 0.7424(2) 0.66255(14) 0.0147(7) Uani 1 1 d . . . . .
F52 F 0.55955(16) 0.1290(2) 0.05340(14) 0.0814(14) Uani 1 1 d . . . . .
N6 N 0.62225(12) -0.1680(2) 0.34740(16) 0.0314(9) Uani 1 1 d . . . . .
C2 C 0.85099(12) 0.6117(2) 0.63700(15) 0.0172(8) Uani 1 1 d . . . . .
H2 H 0.838895 0.563730 0.615415 0.021 Uiso 1 1 calc R . . . .
O2 O 0.90718(14) 1.0785(3) 0.84161(16) 0.0566(11) Uani 1 1 d . . . . .
C1 C 0.87462(12) 0.6102(2) 0.68977(15) 0.0174(8) Uani 1 1 d . . . . .
H1 H 0.882282 0.560877 0.711747 0.021 Uiso 1 1 calc R . . . .
C66 C 0.62997(12) 0.3852(2) 0.30330(15) 0.0180(8) Uani 1 1 d . . . . .
H66 H 0.622773 0.435727 0.282519 0.022 Uiso 1 1 calc R . . . .
C65 C 0.65415(12) 0.3804(2) 0.35585(15) 0.0190(8) Uani 1 1 d . . . . .
H65 H 0.667345 0.426895 0.378209 0.023 Uiso 1 1 calc R . . . .
C62 C 0.90068(14) 0.5864(3) 0.81638(15) 0.0221(9) Uani 1 1 d . . . . .
C4 C 0.87345(12) 0.8361(2) 0.66218(15) 0.0168(8) Uani 1 1 d . . . . .
C110 C 0.60150(13) 0.4166(2) 0.17730(15) 0.0201(8) Uani 1 1 d . . . . .
C109 C 0.57068(13) 0.3692(2) 0.18951(14) 0.0179(8) Uani 1 1 d . . . . .
C97 C 0.64515(13) 0.2307(2) 0.46022(15) 0.0206(8) Uani 1 1 d . . . . .
C38 C 0.90203(13) 0.7430(3) 0.54839(15) 0.0222(8) Uani 1 1 d . . . . .
C68 C 0.62847(12) 0.1576(2) 0.32627(15) 0.0172(8) Uani 1 1 d . . . . .
C40 C 0.82221(13) 0.5805(3) 0.50945(15) 0.0222(9) Uani 1 1 d . . . . .
C39 C 0.79900(13) 0.6481(3) 0.51892(15) 0.0210(8) Uani 1 1 d . . . . .
C116 C 0.52508(13) 0.2831(3) 0.27202(16) 0.0234(9) Uani 1 1 d . . . . .
F2 F 0.78766(15) 0.8298(3) 0.8060(2) 0.0946(16) Uani 1 1 d . U . . .
C73 C 0.59711(13) 0.1215(2) 0.34426(16) 0.0202(8) Uani 1 1 d . . . . .
H73 H 0.580202 0.156846 0.358554 0.024 Uiso 1 1 calc R . . . .
C41 C 0.80598(15) 0.5174(3) 0.47108(16) 0.0251(9) Uani 1 1 d . . . . .
C32 C 0.79009(13) 0.8869(3) 0.55442(16) 0.0237(9) Uani 1 1 d . . . . .
C102 C 0.60172(13) 0.2479(3) 0.44272(15) 0.0215(8) Uani 1 1 d . . . . .
C57 C 0.93119(13) 0.6364(3) 0.80567(14) 0.0209(8) Uani 1 1 d . . . . .
C9 C 0.84652(13) 0.8893(2) 0.67794(16) 0.0214(8) Uani 1 1 d . . . . .
H9 H 0.823531 0.866116 0.687451 0.026 Uiso 1 1 calc R . . . .
C72 C 0.59050(13) 0.0344(2) 0.34138(17) 0.0245(9) Uani 1 1 d . . . . .
H72 H 0.568689 0.010514 0.352974 0.029 Uiso 1 1 calc R . . . .
C92 C 0.68397(13) 0.4059(3) 0.48368(15) 0.0232(9) Uani 1 1 d . . . . .
C34 C 0.84370(13) 0.7950(3) 0.47841(16) 0.0242(9) Uani 1 1 d . . . . .
C33 C 0.85855(13) 0.7585(3) 0.53038(15) 0.0199(8) Uani 1 1 d . . . . .
C5 C 0.90570(12) 0.8720(2) 0.64564(15) 0.0200(8) Uani 1 1 d . . . . .
H5 H 0.923305 0.836382 0.632662 0.024 Uiso 1 1 calc R . . . .
C7 C 0.88640(13) 1.0116(2) 0.66564(17) 0.0231(9) Uani 1 1 d . . . . .
C93 C 0.70136(15) 0.4672(3) 0.52331(16) 0.0271(10) Uani 1 1 d . . . . .
C27 C 0.79073(12) 0.8011(3) 0.56617(16) 0.0221(8) Uani 1 1 d . . . . .
F4 F 0.92509(19) 0.8882(3) 0.92836(16) 0.0989(17) Uani 1 1 d . U . . .
C51 C 0.95704(13) 0.7659(3) 0.75172(15) 0.0216(8) Uani 1 1 d . . . . .
C98 C 0.65973(13) 0.1927(3) 0.51159(17) 0.0255(9) Uani 1 1 d . . . . .
C28 C 0.76013(13) 0.7775(3) 0.58958(17) 0.0259(9) Uani 1 1 d . . . . .
C111 C 0.59348(15) 0.4848(3) 0.14181(17) 0.0253(9) Uani 1 1 d . . . . .
C113 C 0.52005(14) 0.4620(3) 0.12467(17) 0.0303(10) Uani 1 1 d . . . . .
C91 C 0.70607(13) 0.3378(3) 0.47221(15) 0.0223(9) Uani 1 1 d . . . . .
C71 C 0.61549(13) -0.0175(2) 0.32176(18) 0.0276(10) Uani 1 1 d . . . . .
C115 C 0.54449(13) 0.2367(3) 0.24164(15) 0.0221(9) Uani 1 1 d . . . . .
C35 C 0.86940(15) 0.8176(3) 0.44892(17) 0.0297(10) Uani 1 1 d . . . . .
C96 C 0.74867(14) 0.3350(3) 0.50487(16) 0.0278(10) Uani 1 1 d . . . . .
C108 C 0.71167(13) 0.0999(3) 0.43423(16) 0.0243(9) Uani 1 1 d . . . . .
C112 C 0.55182(16) 0.5071(3) 0.11515(16) 0.0292(10) Uani 1 1 d . . . . .
C6 C 0.91227(13) 0.9591(2) 0.64797(16) 0.0226(8) Uani 1 1 d . . . . .
H6 H 0.934667 0.982631 0.637350 0.027 Uiso 1 1 calc R . . . .
C99 C 0.63378(15) 0.1692(3) 0.54076(17) 0.0300(10) Uani 1 1 d . . . . .
C42 C 0.76422(16) 0.5223(3) 0.43830(16) 0.0324(11) Uani 1 1 d . . . . .
C101 C 0.57445(13) 0.2239(3) 0.47008(17) 0.0271(9) Uani 1 1 d . . . . .
C8 C 0.85306(13) 0.9771(3) 0.67989(17) 0.0247(9) Uani 1 1 d . . . . .
H8 H 0.834612 1.013325 0.691018 0.030 Uiso 1 1 calc R . . . .
C52 C 0.97922(13) 0.7197(3) 0.72507(16) 0.0251(9) Uani 1 1 d . . . . .
C44 C 0.75666(14) 0.6483(3) 0.48521(16) 0.0279(10) Uani 1 1 d . . . . .
C31 C 0.76144(14) 0.9437(3) 0.56226(18) 0.0295(10) Uani 1 1 d . . . . .
C53 C 1.00946(14) 0.7535(3) 0.70425(17) 0.0304(10) Uani 1 1 d . . . . .
C103 C 0.71169(13) 0.1865(3) 0.42270(16) 0.0244(9) Uani 1 1 d . . . . .
C43 C 0.73954(14) 0.5868(3) 0.44604(17) 0.0324(11) Uani 1 1 d . . . . .
C69 C 0.65408(13) 0.1051(2) 0.30756(18) 0.0250(9) Uani 1 1 d . . . . .
H69 H 0.676101 0.128785 0.296262 0.030 Uiso 1 1 calc R . . . .
C70 C 0.64749(14) 0.0171(3) 0.3053(2) 0.0307(10) Uani 1 1 d . . . . .
H70 H 0.665054 -0.018814 0.292452 0.037 Uiso 1 1 calc R . . . .
C114 C 0.52916(14) 0.3952(3) 0.16092(16) 0.0246(9) Uani 1 1 d . . . . .
C95 C 0.76715(15) 0.3941(3) 0.54505(17) 0.0334(11) Uani 1 1 d . . . . .
C55 C 0.99906(15) 0.8865(3) 0.73860(19) 0.0348(11) Uani 1 1 d . . . . .
C119 C 0.50255(15) 0.1177(3) 0.25596(18) 0.0315(11) Uani 1 1 d . . . . .
C37 C 0.92917(13) 0.7650(3) 0.52060(18) 0.0280(10) Uani 1 1 d . . . . .
C104 C 0.74184(14) 0.2086(3) 0.39872(18) 0.0288(10) Uani 1 1 d . . . . .
F53 F 0.6440(2) 0.1075(3) 0.0705(2) 0.1082(19) Uani 1 1 d . . . . .
C61 C 0.90933(16) 0.5214(3) 0.85446(17) 0.0310(10) Uani 1 1 d . . . . .
C10 C 0.89812(13) 1.1038(3) 0.67732(17) 0.0236(9) Uani 1 1 d . . . . .
C45 C 0.89280(16) 0.7784(3) 0.79812(18) 0.0306(9) Uani 1 1 d . U . . .
C29 C 0.73117(14) 0.8326(3) 0.59868(19) 0.0336(11) Uani 1 1 d . . . . .
C121 C 0.60374(16) 0.2235(3) 0.18843(18) 0.0302(10) Uani 1 1 d . . . . .
C56 C 0.96827(14) 0.8511(3) 0.75694(17) 0.0290(10) Uani 1 1 d . . . . .
C30 C 0.73125(14) 0.9160(3) 0.5847(2) 0.0334(11) Uani 1 1 d . . . . .
C94 C 0.74368(16) 0.4594(3) 0.55483(16) 0.0336(12) Uani 1 1 d . . . . .
C15 C 0.88809(15) 1.2523(3) 0.65554(19) 0.0294(10) Uani 1 1 d . . . . .
H15A H 0.883633 1.286705 0.622497 0.035 Uiso 1 1 calc R . . . .
H15B H 0.918107 1.259304 0.679067 0.035 Uiso 1 1 calc R . . . .
C107 C 0.74041(14) 0.0428(3) 0.42602(19) 0.0328(11) Uani 1 1 d . . . . .
C120 C 0.53214(14) 0.1523(3) 0.23520(17) 0.0288(10) Uani 1 1 d . . . . .
C117 C 0.49629(14) 0.2493(3) 0.29536(18) 0.0309(10) Uani 1 1 d . . . . .
C105 C 0.77057(14) 0.1520(3) 0.3888(2) 0.0353(11) Uani 1 1 d . . . . .
C60 C 0.95108(18) 0.5063(3) 0.88487(18) 0.0415(14) Uani 1 1 d . . . . .
C58 C 0.97281(15) 0.6186(3) 0.83822(16) 0.0328(11) Uani 1 1 d . . . . .
C100 C 0.59050(16) 0.1839(3) 0.51956(19) 0.0332(10) Uani 1 1 d . . . . .
C106 C 0.77021(14) 0.0690(3) 0.4029(2) 0.0351(11) Uani 1 1 d . . . . .
O5 O 0.58309(19) -0.0858(4) 0.1419(3) 0.0992(13) Uani 1 1 d . U . . .
C54 C 1.01914(15) 0.8380(3) 0.71097(19) 0.0358(12) Uani 1 1 d . . . . .
C118 C 0.48482(14) 0.1657(3) 0.28661(19) 0.0355(11) Uani 1 1 d . . . . .
C16 C 0.85825(17) 1.2828(3) 0.6852(2) 0.0345(11) Uani 1 1 d . . . . .
H16A H 0.863851 1.249238 0.718842 0.041 Uiso 1 1 calc R . . . .
H16B H 0.828431 1.271606 0.662238 0.041 Uiso 1 1 calc R . . . .
C126 C 0.57506(18) 0.1951(3) 0.1386(2) 0.0379(12) Uani 1 1 d . . . . .
C36 C 0.91281(16) 0.8033(3) 0.47036(18) 0.0333(11) Uani 1 1 d . . . . .
C59 C 0.98242(17) 0.5556(4) 0.87714(18) 0.0414(14) Uani 1 1 d . . . . .
F3 F 0.8391(2) 0.9009(3) 0.9011(2) 0.135(3) Uani 1 1 d . U . . .
C46 C 0.84859(19) 0.7847(3) 0.7863(2) 0.0411(11) Uani 1 1 d . U . . .
C17 C 0.86278(16) 1.3773(3) 0.69994(19) 0.0343(11) Uani 1 1 d . . . . .
H17A H 0.891455 1.387871 0.726450 0.041 Uiso 1 1 calc R . . . .
H17B H 0.860082 1.411129 0.667110 0.041 Uiso 1 1 calc R . . . .
C74 C 0.60366(14) -0.1098(3) 0.3112(2) 0.0318(11) Uani 1 1 d . . . . .
C122 C 0.64601(16) 0.2124(3) 0.1946(2) 0.0365(11) Uani 1 1 d . . . . .
C11 C 0.84721(15) 1.1426(3) 0.58799(19) 0.0320(11) Uani 1 1 d . . . . .
H11A H 0.827954 1.192132 0.576653 0.038 Uiso 0.669(18) 1 calc R . P A 1
H11B H 0.829820 1.094147 0.592821 0.038 Uiso 0.669(18) 1 calc R . P A 1
H11C H 0.819636 1.167593 0.587215 0.038 Uiso 0.331(18) 1 calc R . P A 2
H11D H 0.843415 1.080308 0.584621 0.038 Uiso 0.331(18) 1 calc R . P A 2
C79 C 0.61414(17) -0.2588(3) 0.3338(2) 0.0383(12) Uani 1 1 d . . . . .
H79A H 0.584502 -0.266453 0.309182 0.046 Uiso 1 1 calc R . . . .
H79B H 0.617638 -0.291858 0.367161 0.046 Uiso 1 1 calc R . . . .
B4 B 0.58413(14) 0.2815(3) 0.22634(17) 0.0177(9) Uani 1 1 d . . . . .
C50 C 0.9170(2) 0.8137(3) 0.8474(2) 0.0446(12) Uani 1 1 d . U . . .
B2 B 0.82366(13) 0.7280(3) 0.55937(17) 0.0189(9) Uani 1 1 d . . . . .
B1 B 0.91681(15) 0.7201(3) 0.76498(17) 0.0195(9) Uani 1 1 d . . . . .
C75 C 0.6550(2) -0.1486(4) 0.4003(2) 0.0534(11) Uani 1 1 d . U . . .
H75A H 0.682023 -0.176390 0.401261 0.064 Uiso 0.703(14) 1 calc R . P B 1
H75B H 0.660092 -0.086625 0.402305 0.064 Uiso 0.703(14) 1 calc R . P B 1
H75C H 0.672857 -0.101228 0.395114 0.064 Uiso 0.297(14) 1 calc R . P B 2
H75D H 0.673802 -0.198798 0.411828 0.064 Uiso 0.297(14) 1 calc R . P B 2
C81 C 0.64125(18) -0.3834(3) 0.2912(2) 0.0428(13) Uani 1 1 d . . . . .
H81A H 0.613288 -0.392841 0.262869 0.051 Uiso 1 1 calc R . . . .
H81B H 0.641957 -0.417501 0.323237 0.051 Uiso 1 1 calc R . . . .
B3 B 0.67989(14) 0.2609(3) 0.43130(17) 0.0198(9) Uani 1 1 d . . . . .
C80 C 0.64562(19) -0.2909(3) 0.3064(2) 0.0455(13) Uani 1 1 d . . . . .
H80A H 0.641688 -0.256985 0.273252 0.055 Uiso 1 1 calc R . . . .
H80B H 0.675024 -0.280718 0.331057 0.055 Uiso 1 1 calc R . . . .
C25 C 1.0642(2) 0.9118(4) 0.9252(3) 0.0549(16) Uani 1 1 d . . . . .
H25A H 1.095464 0.905703 0.941962 0.066 Uiso 1 1 calc R . . . .
H25B H 1.051307 0.854996 0.915131 0.066 Uiso 1 1 calc R . . . .
C123 C 0.6606(2) 0.1729(4) 0.1562(3) 0.0600(19) Uani 1 1 d . . . . .
C125 C 0.5885(2) 0.1547(4) 0.0999(2) 0.0541(17) Uani 1 1 d . . . . .
C26 C 1.05332(17) 0.9688(4) 0.8778(2) 0.0488(15) Uani 1 1 d . . . . .
H26A H 1.075178 1.013779 0.883096 0.059 Uiso 1 1 calc R . . . .
H26B H 1.051557 0.936538 0.844640 0.059 Uiso 1 1 calc R . . . .
C124 C 0.6310(3) 0.1449(4) 0.1089(3) 0.064(2) Uani 1 1 d . . . . .
C18 C 0.8292(3) 1.4054(4) 0.7237(3) 0.0648(19) Uani 1 1 d . . . . .
H18A H 0.800766 1.392452 0.698255 0.097 Uiso 1 1 calc GR . . . .
H18B H 0.831653 1.466674 0.730503 0.097 Uiso 1 1 calc GR . . . .
H18C H 0.833266 1.375335 0.757848 0.097 Uiso 1 1 calc GR . . . .
C64 C 0.73558(17) 0.4149(4) 0.2007(3) 0.0544(16) Uani 1 1 d . . . . .
H64A H 0.728323 0.384570 0.229691 0.065 Uiso 1 1 calc R . . . .
H64B H 0.708756 0.424707 0.170450 0.065 Uiso 1 1 calc R . . . .
C49 C 0.8999(3) 0.8554(4) 0.8819(3) 0.0645(15) Uani 1 1 d . U . . .
C23 C 1.0124(2) 1.0169(4) 0.9267(2) 0.0561(16) Uani 1 1 d . . . . .
H23A H 0.983749 1.004534 0.928630 0.067 Uiso 1 1 calc R . . . .
H23B H 1.019899 1.076331 0.938289 0.067 Uiso 1 1 calc R . . . .
C48 C 0.8560(3) 0.8607(4) 0.8670(3) 0.0735(16) Uani 1 1 d . U . . .
C82 C 0.6764(2) -0.4130(4) 0.2705(3) 0.0648(19) Uani 1 1 d . . . . .
H82A H 0.676187 -0.378577 0.239263 0.097 Uiso 1 1 calc GR . . . .
H82B H 0.671791 -0.472715 0.259771 0.097 Uiso 1 1 calc GR . . . .
H82C H 0.704042 -0.406856 0.299229 0.097 Uiso 1 1 calc GR . . . .
C47 C 0.8305(2) 0.8263(4) 0.8201(3) 0.0595(14) Uani 1 1 d . U . . .
C19 C 0.86407(19) 1.0752(4) 0.8080(3) 0.0530(15) Uani 1 1 d . . . . .
H19A H 0.854947 1.015547 0.799745 0.064 Uiso 1 1 calc R . . . .
H19B H 0.860394 1.105274 0.773578 0.064 Uiso 1 1 calc R . . . .
C88 C 0.4286(2) 0.0849(4) 0.0699(3) 0.067(2) Uani 1 1 d . . . . .
H88A H 0.439638 0.143617 0.077092 0.081 Uiso 1 1 calc R . . . .
H88B H 0.397136 0.086687 0.054193 0.081 Uiso 1 1 calc R . . . .
C87 C 0.4422(2) 0.0337(5) 0.1199(2) 0.068(2) Uani 1 1 d . . . . .
H87A H 0.446488 0.070391 0.151938 0.081 Uiso 1 1 calc R . . . .
H87B H 0.420375 -0.009537 0.119049 0.081 Uiso 1 1 calc R . . . .
C24 C 1.0452(2) 0.9565(5) 0.9628(2) 0.0636(19) Uani 1 1 d . . . . .
H24A H 1.067361 0.988022 0.991177 0.076 Uiso 1 1 calc R . . . .
H24B H 1.031369 0.915382 0.980437 0.076 Uiso 1 1 calc R . . . .
C90 C 0.4786(3) -0.0230(5) 0.0678(2) 0.070(2) Uani 1 1 d . . . . .
H90A H 0.468286 -0.081579 0.057701 0.084 Uiso 1 1 calc R . . . .
H90B H 0.506893 -0.016672 0.063342 0.084 Uiso 1 1 calc R . . . .
C63 C 0.7633(2) 0.5859(5) 0.7808(4) 0.081(2) Uani 1 1 d . . . . .
H63A H 0.791523 0.573562 0.807887 0.098 Uiso 1 1 calc R . . . .
H63B H 0.768110 0.619556 0.751357 0.098 Uiso 1 1 calc R . . . .
C22 C 0.9094(2) 1.1286(7) 0.8885(3) 0.089(3) Uani 1 1 d . . . . .
H22A H 0.915575 1.091733 0.920752 0.107 Uiso 1 1 calc R . . . .
H22B H 0.932552 1.171184 0.895205 0.107 Uiso 1 1 calc R . . . .
C89 C 0.4476(3) 0.0401(6) 0.0330(3) 0.078(2) Uani 1 1 d . . . . .
H89A H 0.462532 0.080744 0.016565 0.094 Uiso 1 1 calc R . . . .
H89B H 0.425177 0.010780 0.003654 0.094 Uiso 1 1 calc R . . . .
C12 C 0.8648(3) 1.1210(6) 0.5424(3) 0.036(2) Uani 0.669(18) 1 d . . P A 1
H12A H 0.882664 1.069338 0.552718 0.043 Uiso 0.669(18) 1 calc R . P A 1
H12B H 0.840626 1.107535 0.509431 0.043 Uiso 0.669(18) 1 calc R . P A 1
C83 C 0.5812(3) -0.1626(6) 0.1081(4) 0.0995(13) Uani 1 1 d . U . . .
H83A H 0.578808 -0.215258 0.127589 0.119 Uiso 0.619(13) 1 calc R . P C 1
H83B H 0.557259 -0.159706 0.073478 0.119 Uiso 0.619(13) 1 calc R . P C 1
H83C H 0.552969 -0.190568 0.099267 0.119 Uiso 0.381(13) 1 calc R . P C 2
H83D H 0.586233 -0.147590 0.074030 0.119 Uiso 0.381(13) 1 calc R . P C 2
C14 C 0.9071(3) 1.1630(5) 0.4847(3) 0.079(2) Uani 1 1 d . . . . .
H14A H 0.884017 1.166814 0.449930 0.118 Uiso 0.669(18) 1 calc GR . P A 1
H14B H 0.917407 1.104309 0.490786 0.118 Uiso 0.669(18) 1 calc GR . P A 1
H14C H 0.930613 1.200336 0.484185 0.118 Uiso 0.669(18) 1 calc GR . P A 1
H14D H 0.886876 1.136739 0.452484 0.118 Uiso 0.331(18) 1 calc GR . P A 2
H14E H 0.936263 1.146432 0.487534 0.118 Uiso 0.331(18) 1 calc GR . P A 2
H14F H 0.904431 1.224870 0.481764 0.118 Uiso 0.331(18) 1 calc GR . P A 2
C76 C 0.6453(3) -0.1745(7) 0.4488(4) 0.0561(11) Uani 0.703(14) 1 d . U P B 1
H76A H 0.669641 -0.161044 0.481575 0.067 Uiso 0.703(14) 1 calc R . P B 1
H76B H 0.640235 -0.236534 0.447970 0.067 Uiso 0.703(14) 1 calc R . P B 1
C13 C 0.8909(3) 1.1896(7) 0.5292(3) 0.040(3) Uani 0.669(18) 1 d . . P A 1
H13A H 0.873270 1.241364 0.518052 0.048 Uiso 0.669(18) 1 calc R . P A 1
H13B H 0.915368 1.203536 0.561839 0.048 Uiso 0.669(18) 1 calc R . P A 1
C20 C 0.8380(2) 1.1170(6) 0.8378(3) 0.072(2) Uani 1 1 d . . . . .
H20A H 0.815312 1.152762 0.813263 0.087 Uiso 1 1 calc R . . . .
H20B H 0.824928 1.074471 0.855299 0.087 Uiso 1 1 calc R . . . .
C21 C 0.8701(3) 1.1693(6) 0.8786(4) 0.100(3) Uani 1 1 d . . . . .
H21A H 0.871026 1.227407 0.864601 0.121 Uiso 1 1 calc R . . . .
H21B H 0.862813 1.173222 0.912322 0.121 Uiso 1 1 calc R . . . .
C78 C 0.5955(2) -0.1554(4) 0.5038(3) 0.0615(12) Uani 1 1 d . U . . .
H78A H 0.587404 -0.215400 0.501599 0.092 Uiso 0.703(14) 1 calc GR . P B 1
H78B H 0.571780 -0.120502 0.506256 0.092 Uiso 0.703(14) 1 calc GR . P B 1
H78C H 0.620571 -0.146138 0.536015 0.092 Uiso 0.703(14) 1 calc GR . P B 1
H78D H 0.616532 -0.171092 0.538676 0.092 Uiso 0.297(14) 1 calc GR . P B 2
H78E H 0.567612 -0.178886 0.501336 0.092 Uiso 0.297(14) 1 calc GR . P B 2
H78F H 0.593541 -0.093401 0.500911 0.092 Uiso 0.297(14) 1 calc GR . P B 2
C77 C 0.6069(4) -0.1290(7) 0.4502(4) 0.0591(12) Uani 0.703(14) 1 d . U P B 1
H77A H 0.582520 -0.143082 0.417482 0.071 Uiso 0.703(14) 1 calc R . P B 1
H77B H 0.611852 -0.067070 0.450333 0.071 Uiso 0.703(14) 1 calc R . P B 1
C86 C 0.6274(3) -0.0683(6) 0.1671(4) 0.1011(13) Uani 1 1 d . U . . .
H86A H 0.634142 -0.012421 0.154695 0.121 Uiso 1 1 calc R . . . .
H86B H 0.633849 -0.065259 0.206813 0.121 Uiso 1 1 calc R . . . .
C85 C 0.6529(3) -0.1296(6) 0.1555(4) 0.1022(13) Uani 1 1 d . U . . .
H85A H 0.659043 -0.177104 0.181738 0.123 Uiso 0.619(13) 1 calc R . P C 1
H85B H 0.680030 -0.105714 0.153750 0.123 Uiso 0.619(13) 1 calc R . P C 1
H85C H 0.678753 -0.141589 0.186880 0.123 Uiso 0.381(13) 1 calc R . P C 2
H85D H 0.661268 -0.114377 0.123699 0.123 Uiso 0.381(13) 1 calc R . P C 2
C84 C 0.6229(4) -0.1558(11) 0.1000(7) 0.1006(13) Uani 0.619(13) 1 d . U P C 1
H84A H 0.622263 -0.112377 0.072394 0.121 Uiso 0.619(13) 1 calc R . P C 1
H84B H 0.631607 -0.210877 0.088692 0.121 Uiso 0.619(13) 1 calc R . P C 1
C84A C 0.6147(5) -0.2176(10) 0.1412(6) 0.050(5) Uani 0.381(13) 1 d . . P C 2
H84C H 0.622071 -0.264469 0.120603 0.059 Uiso 0.381(13) 1 calc R . P C 2
H84D H 0.609268 -0.239599 0.173728 0.059 Uiso 0.381(13) 1 calc R . P C 2
C76A C 0.6378(10) -0.125(2) 0.4469(14) 0.104(13) Uani 0.297(14) 1 d . . P B 2
H76C H 0.662562 -0.114162 0.479836 0.125 Uiso 0.297(14) 1 calc R . P B 2
H76D H 0.622107 -0.070200 0.437192 0.125 Uiso 0.297(14) 1 calc R . P B 2
C77A C 0.6085(10) -0.1884(18) 0.4611(10) 0.078(9) Uani 0.297(14) 1 d . . P B 2
H77C H 0.583108 -0.199269 0.428918 0.094 Uiso 0.297(14) 1 calc R . P B 2
H77D H 0.623771 -0.242776 0.472377 0.094 Uiso 0.297(14) 1 calc R . P B 2
C12A C 0.8583(6) 1.1757(14) 0.5391(7) 0.052(7) Uani 0.331(18) 1 d . . P A 2
H12C H 0.834091 1.164833 0.505524 0.062 Uiso 0.331(18) 1 calc R . P A 2
H12D H 0.863061 1.237755 0.542531 0.062 Uiso 0.331(18) 1 calc R . P A 2
C13A C 0.8974(9) 1.133(2) 0.5356(15) 0.106(13) Uani 0.331(18) 1 d . . P A 2
H13C H 0.893161 1.070597 0.534017 0.127 Uiso 0.331(18) 1 calc R . P A 2
H13D H 0.921932 1.146143 0.568320 0.127 Uiso 0.331(18) 1 calc R . P A 2

loop_
_atom_site_aniso_label
_atom_site_aniso_U_11
_atom_site_aniso_U_22
_atom_site_aniso_U_33
_atom_site_aniso_U_23
_atom_site_aniso_U_13
_atom_site_aniso_U_12
Cl3 0.0452(8) 0.0598(10) 0.0844(12) -0.0196(9) 0.0249(8) -0.0006(7)
Cl4 0.0491(9) 0.0619(11) 0.1249(17) -0.0394(11) 0.0280(10) -0.0110(8)
Na1 0.0385(11) 0.0375(11) 0.0289(9) -0.0069(8) -0.0001(8) 0.0086(9)
Cl2 0.0610(11) 0.0664(12) 0.161(2) -0.0226(13) 0.0556(13) -0.0020(9)
Cl1 0.0634(12) 0.0612(12) 0.169(2) -0.0324(13) 0.0284(14) -0.0163(10)
F30 0.0208(12) 0.0240(12) 0.0172(11) 0.0083(9) 0.0011(9) 0.0019(9)
F40 0.0216(12) 0.0207(12) 0.0174(11) 0.0066(9) 0.0004(9) 0.0026(9)
F50 0.0317(13) 0.0250(13) 0.0206(11) 0.0048(10) 0.0121(10) 0.0060(10)
F31 0.0280(13) 0.0224(12) 0.0207(11) -0.0004(9) 0.0011(10) -0.0010(10)
F10 0.0296(13) 0.0248(12) 0.0220(12) 0.0060(10) 0.0085(10) 0.0016(10)
Na2 0.0544(13) 0.0348(11) 0.0424(12) -0.0072(9) -0.0038(10) 0.0127(10)
F45 0.0233(12) 0.0256(13) 0.0288(13) 0.0034(10) 0.0090(10) 0.0021(10)
F12 0.0294(13) 0.0267(13) 0.0224(12) 0.0077(10) 0.0107(10) 0.0056(10)
F16 0.0260(12) 0.0271(13) 0.0191(11) -0.0008(10) 0.0018(9) -0.0020(10)
F56 0.0252(13) 0.0180(12) 0.0363(14) 0.0103(10) 0.0014(10) -0.0014(10)
F26 0.0243(12) 0.0359(14) 0.0169(11) 0.0120(10) -0.0046(9) -0.0029(11)
F21 0.0287(13) 0.0285(14) 0.0356(14) 0.0109(11) 0.0100(11) -0.0043(11)
F36 0.0260(13) 0.0313(14) 0.0210(12) 0.0120(10) -0.0049(10) 0.0004(11)
F25 0.0242(12) 0.0210(12) 0.0324(13) 0.0108(10) 0.0029(10) -0.0022(10)
F32 0.0527(17) 0.0275(14) 0.0269(13) -0.0068(11) 0.0129(12) -0.0143(13)
F60 0.0278(13) 0.0279(14) 0.0419(15) 0.0113(12) 0.0090(11) -0.0035(11)
F41 0.0234(13) 0.0540(18) 0.0273(13) 0.0201(12) 0.0034(10) 0.0009(12)
F46 0.0450(16) 0.0219(13) 0.0317(14) -0.0069(11) 0.0037(12) -0.0066(11)
F20 0.0238(13) 0.0386(15) 0.0293(13) 0.0062(12) -0.0056(10) -0.0039(11)
F35 0.0230(13) 0.0339(15) 0.0386(15) 0.0080(12) -0.0112(11) -0.0013(11)
F39 0.0235(13) 0.0454(16) 0.0351(14) 0.0087(12) 0.0079(11) -0.0002(12)
F44 0.0443(16) 0.0311(14) 0.0370(15) 0.0097(12) 0.0236(13) -0.0015(12)
F17 0.0573(18) 0.0235(13) 0.0276(13) -0.0045(11) 0.0140(12) -0.0105(13)
F57 0.0369(15) 0.0186(13) 0.0465(16) 0.0069(12) -0.0019(12) 0.0067(11)
F24 0.0312(14) 0.0240(13) 0.0464(16) 0.0119(12) -0.0006(12) 0.0086(11)
F33 0.0553(18) 0.0449(17) 0.0230(13) -0.0070(12) 0.0018(12) -0.0329(15)
F29 0.0230(13) 0.0555(18) 0.0386(15) 0.0118(13) 0.0096(11) -0.0030(12)
F11 0.0470(17) 0.0267(14) 0.0296(14) -0.0076(11) 0.0051(12) -0.0083(12)
F18 0.0601(19) 0.0421(17) 0.0235(13) -0.0088(12) 0.0043(13) -0.0324(15)
F37 0.0466(17) 0.0449(17) 0.0258(13) 0.0212(12) 0.0066(12) -0.0019(13)
F19 0.0319(15) 0.059(2) 0.0291(14) 0.0032(13) -0.0135(12) -0.0224(14)
F34 0.0318(15) 0.062(2) 0.0306(15) 0.0074(14) -0.0143(12) -0.0178(14)
F49 0.0385(16) 0.0539(18) 0.0354(15) 0.0203(13) 0.0210(13) 0.0154(14)
F27 0.0456(17) 0.0502(18) 0.0222(13) 0.0194(12) 0.0077(12) -0.0055(14)
F9 0.065(2) 0.0343(15) 0.0373(15) 0.0150(13) 0.0299(15) 0.0059(14)
F22 0.0314(16) 0.060(2) 0.064(2) 0.0083(16) 0.0272(15) 0.0003(14)
F1 0.0303(15) 0.0384(16) 0.070(2) 0.0253(15) 0.0253(14) 0.0136(13)
F55 0.0278(15) 0.0321(15) 0.081(2) 0.0162(15) 0.0260(15) 0.0119(12)
F43 0.0562(19) 0.0479(18) 0.0402(16) 0.0315(14) 0.0266(14) 0.0202(15)
F6 0.0244(14) 0.083(2) 0.0236(13) 0.0180(14) 0.0022(11) 0.0078(14)
F13 0.0392(16) 0.0534(19) 0.0417(16) 0.0235(14) 0.0223(13) 0.0160(14)
F38 0.0412(17) 0.061(2) 0.0380(16) 0.0188(14) 0.0182(13) -0.0070(14)
F51 0.058(2) 0.0431(17) 0.0232(13) -0.0097(12) 0.0027(13) -0.0146(15)
F47 0.0465(18) 0.0327(16) 0.0521(18) 0.0100(14) -0.0032(14) -0.0202(14)
F59 0.0349(17) 0.0489(19) 0.076(2) 0.0061(17) 0.0258(16) 0.0029(14)
F15 0.0485(18) 0.0337(15) 0.0423(16) 0.0051(13) -0.0032(13) -0.0231(14)
F42 0.0314(15) 0.085(2) 0.0388(16) 0.0396(17) 0.0102(13) 0.0206(15)
F23 0.0309(16) 0.0494(19) 0.067(2) 0.0010(16) 0.0143(15) 0.0164(14)
F58 0.0356(16) 0.0400(17) 0.074(2) 0.0025(16) 0.0138(15) 0.0154(14)
F28 0.0432(17) 0.070(2) 0.0394(16) 0.0219(15) 0.0222(14) -0.0107(15)
F48 0.0306(16) 0.067(2) 0.057(2) 0.0302(17) 0.0112(14) -0.0076(15)
F5 0.077(2) 0.0491(19) 0.0202(13) -0.0112(13) 0.0043(14) -0.0208(17)
F14 0.0309(15) 0.063(2) 0.0565(19) 0.0273(17) 0.0098(14) -0.0094(14)
N2 0.0180(16) 0.0122(15) 0.0142(14) 0.0013(12) 0.0012(12) 0.0000(12)
N5 0.0183(16) 0.0108(15) 0.0158(15) 0.0010(12) 0.0014(12) -0.0006(12)
N1 0.0174(15) 0.0145(15) 0.0120(14) 0.0031(12) 0.0007(12) -0.0034(12)
O1 0.0317(17) 0.0205(15) 0.0337(17) -0.0009(13) -0.0004(14) -0.0013(13)
F7 0.0489(19) 0.121(3) 0.0308(16) 0.0396(19) 0.0178(14) 0.051(2)
N4 0.0184(16) 0.0120(15) 0.0171(15) 0.0026(12) 0.0003(12) -0.0026(12)
F8 0.084(3) 0.076(2) 0.0428(18) 0.0445(17) 0.0387(18) 0.051(2)
O3 0.0331(18) 0.049(2) 0.0297(17) -0.0001(15) 0.0037(14) 0.0015(16)
O4 0.046(2) 0.0215(17) 0.056(2) -0.0054(16) -0.0152(18) -0.0017(15)
O6 0.046(2) 0.045(2) 0.0351(19) -0.0032(16) 0.0018(16) 0.0004(17)
N3 0.0273(19) 0.0119(16) 0.037(2) 0.0031(14) 0.0040(16) -0.0021(14)
F54 0.097(3) 0.053(2) 0.166(5) 0.018(3) 0.102(3) 0.031(2)
C67 0.0144(17) 0.0102(17) 0.0179(17) 0.0003(14) 0.0013(14) 0.0001(13)
C3 0.0124(17) 0.0168(18) 0.0136(16) 0.0017(14) 0.0025(13) -0.0002(14)
F52 0.149(4) 0.061(2) 0.0419(19) -0.0329(18) 0.042(2) -0.027(3)
N6 0.032(2) 0.0128(17) 0.041(2) 0.0010(15) 0.0012(17) -0.0042(15)
C2 0.0230(19) 0.0124(17) 0.0148(17) 0.0039(14) 0.0044(15) -0.0035(15)
O2 0.057(3) 0.070(3) 0.042(2) -0.008(2) 0.0147(19) 0.014(2)
C1 0.026(2) 0.0100(17) 0.0157(17) 0.0024(14) 0.0067(15) -0.0023(15)
C66 0.0225(19) 0.0115(17) 0.0170(18) 0.0000(14) 0.0023(15) -0.0030(15)
C65 0.0220(19) 0.0132(18) 0.0179(18) 0.0038(14) 0.0013(15) -0.0032(15)
C62 0.035(2) 0.020(2) 0.0118(17) -0.0012(15) 0.0085(16) 0.0093(17)
C4 0.0158(18) 0.0101(17) 0.0186(18) 0.0015(14) -0.0023(14) -0.0018(14)
C110 0.025(2) 0.0188(19) 0.0175(18) -0.0015(15) 0.0085(15) 0.0031(16)
C109 0.027(2) 0.0170(18) 0.0085(16) -0.0008(14) 0.0044(14) 0.0026(15)
C97 0.023(2) 0.0151(18) 0.0184(18) 0.0036(15) -0.0009(15) -0.0015(15)
C38 0.027(2) 0.022(2) 0.0139(17) 0.0072(15) 0.0019(15) -0.0040(17)
C68 0.0189(19) 0.0111(17) 0.0170(17) 0.0017(14) -0.0002(14) 0.0005(14)
C40 0.026(2) 0.023(2) 0.0131(17) 0.0054(15) 0.0011(15) -0.0090(17)
C39 0.023(2) 0.024(2) 0.0124(17) 0.0079(15) 0.0012(15) -0.0078(16)
C116 0.022(2) 0.027(2) 0.0166(18) 0.0093(16) 0.0002(15) 0.0027(17)
F2 0.104(3) 0.063(3) 0.167(4) 0.052(3) 0.114(3) 0.048(2)
C73 0.022(2) 0.0123(18) 0.0218(19) 0.0037(15) 0.0014(15) 0.0001(15)
C41 0.038(2) 0.020(2) 0.0167(18) 0.0028(16) 0.0085(17) -0.0121(18)
C32 0.0170(19) 0.027(2) 0.0214(19) 0.0092(17) -0.0014(15) -0.0006(16)
C102 0.028(2) 0.0182(19) 0.0136(17) 0.0064(15) -0.0001(15) -0.0006(16)
C57 0.031(2) 0.023(2) 0.0076(16) 0.0012(14) 0.0049(15) 0.0064(17)
C9 0.0178(19) 0.0171(19) 0.025(2) 0.0049(16) 0.0017(15) -0.0008(15)
C72 0.023(2) 0.0139(18) 0.029(2) 0.0062(16) -0.0018(17) -0.0043(16)
C92 0.026(2) 0.022(2) 0.0154(18) 0.0060(15) -0.0012(15) -0.0072(17)
C34 0.024(2) 0.026(2) 0.0179(19) 0.0062(16) 0.0012(16) -0.0037(17)
C33 0.024(2) 0.0205(19) 0.0125(17) 0.0043(15) 0.0016(15) -0.0008(16)
C5 0.0204(19) 0.0162(18) 0.0202(18) 0.0030(15) 0.0025(15) -0.0002(15)
C7 0.020(2) 0.0138(18) 0.028(2) 0.0036(16) -0.0020(16) -0.0024(15)
C93 0.041(3) 0.020(2) 0.0194(19) 0.0030(16) 0.0086(18) -0.0162(19)
C27 0.0165(19) 0.024(2) 0.0187(18) 0.0060(16) -0.0038(15) -0.0012(16)
F4 0.211(5) 0.052(2) 0.051(2) -0.0315(19) 0.067(3) -0.028(3)
C51 0.022(2) 0.021(2) 0.0138(17) 0.0041(15) -0.0050(15) -0.0015(16)
C98 0.023(2) 0.019(2) 0.025(2) 0.0082(16) -0.0036(17) -0.0028(16)
C28 0.018(2) 0.028(2) 0.027(2) 0.0089(18) 0.0014(16) -0.0009(17)
C111 0.038(2) 0.022(2) 0.022(2) 0.0028(16) 0.0170(18) 0.0047(18)
C113 0.028(2) 0.042(3) 0.021(2) 0.0149(19) 0.0081(17) 0.015(2)
C91 0.025(2) 0.0183(19) 0.0172(18) 0.0062(15) -0.0024(15) -0.0068(16)
C71 0.024(2) 0.0101(18) 0.038(2) 0.0029(17) -0.0042(18) 0.0000(16)
C115 0.024(2) 0.020(2) 0.0143(17) 0.0036(15) -0.0048(15) -0.0018(16)
C35 0.035(2) 0.033(2) 0.0173(19) 0.0118(18) 0.0036(17) -0.007(2)
C96 0.025(2) 0.031(2) 0.020(2) 0.0094(17) -0.0036(16) -0.0084(18)
C108 0.019(2) 0.023(2) 0.022(2) 0.0078(16) -0.0054(16) -0.0009(16)
C112 0.047(3) 0.028(2) 0.0183(19) 0.0129(17) 0.0182(19) 0.010(2)
C6 0.021(2) 0.0168(19) 0.027(2) 0.0046(16) 0.0027(16) -0.0049(16)
C99 0.038(3) 0.027(2) 0.021(2) 0.0102(17) 0.0045(18) -0.0029(19)
C42 0.049(3) 0.030(2) 0.0143(19) 0.0013(17) 0.0047(19) -0.022(2)
C101 0.022(2) 0.028(2) 0.027(2) 0.0036(18) 0.0027(17) -0.0011(17)
C8 0.019(2) 0.0160(19) 0.033(2) 0.0005(17) 0.0011(17) 0.0029(16)
C52 0.023(2) 0.029(2) 0.0176(19) 0.0097(17) -0.0006(16) 0.0037(17)
C44 0.025(2) 0.033(2) 0.0190(19) 0.0093(17) -0.0023(16) -0.0082(18)
C31 0.022(2) 0.024(2) 0.034(2) 0.0081(18) -0.0039(18) 0.0047(17)
C53 0.029(2) 0.038(3) 0.023(2) 0.0130(19) 0.0060(18) 0.009(2)
C103 0.019(2) 0.025(2) 0.0208(19) 0.0091(16) -0.0047(15) -0.0010(16)
C43 0.028(2) 0.043(3) 0.0166(19) 0.0082(19) -0.0051(17) -0.022(2)
C69 0.018(2) 0.0122(18) 0.040(2) -0.0005(17) 0.0035(17) -0.0024(15)
C70 0.021(2) 0.014(2) 0.050(3) -0.0054(19) 0.0031(19) 0.0039(16)
C114 0.027(2) 0.033(2) 0.0154(18) 0.0068(17) 0.0092(16) 0.0005(18)
C95 0.028(2) 0.039(3) 0.021(2) 0.0097(19) -0.0084(18) -0.017(2)
C55 0.031(2) 0.032(2) 0.029(2) 0.0069(19) -0.0065(19) -0.014(2)
C119 0.031(2) 0.024(2) 0.028(2) 0.0087(18) -0.0054(18) -0.0131(19)
C37 0.022(2) 0.033(2) 0.029(2) 0.0069(19) 0.0071(17) -0.0067(18)
C104 0.025(2) 0.025(2) 0.031(2) 0.0090(18) 0.0019(18) 0.0001(18)
F53 0.202(6) 0.060(3) 0.114(4) -0.025(3) 0.122(4) 0.013(3)
C61 0.052(3) 0.028(2) 0.023(2) 0.0087(18) 0.027(2) 0.012(2)
C10 0.020(2) 0.0158(19) 0.031(2) 0.0012(16) 0.0032(17) -0.0037(16)
C45 0.053(3) 0.0171(19) 0.028(2) -0.0008(16) 0.0217(19) 0.0057(19)
C29 0.022(2) 0.043(3) 0.035(2) 0.006(2) 0.0076(19) -0.001(2)
C121 0.047(3) 0.019(2) 0.026(2) -0.0028(17) 0.014(2) 0.0041(19)
C56 0.028(2) 0.030(2) 0.021(2) -0.0014(18) -0.0022(17) -0.0038(18)
C30 0.021(2) 0.036(3) 0.038(3) 0.000(2) 0.0028(19) 0.0092(19)
C94 0.043(3) 0.035(3) 0.0146(19) 0.0039(18) -0.0009(18) -0.025(2)
C15 0.034(2) 0.0125(19) 0.039(2) 0.0016(17) 0.008(2) -0.0048(17)
C107 0.028(2) 0.018(2) 0.038(3) 0.0057(18) -0.0091(19) 0.0061(18)
C120 0.029(2) 0.026(2) 0.024(2) -0.0018(17) -0.0026(17) -0.0058(18)
C117 0.028(2) 0.037(3) 0.026(2) 0.0117(19) 0.0067(18) 0.011(2)
C105 0.022(2) 0.038(3) 0.043(3) 0.007(2) 0.007(2) 0.001(2)
C60 0.062(3) 0.051(3) 0.020(2) 0.022(2) 0.024(2) 0.035(3)
C58 0.036(3) 0.050(3) 0.0139(19) 0.0085(19) 0.0093(18) 0.021(2)
C100 0.037(3) 0.035(3) 0.029(2) 0.009(2) 0.013(2) -0.006(2)
C106 0.023(2) 0.032(3) 0.045(3) 0.001(2) 0.004(2) 0.0077(19)
O5 0.074(2) 0.091(3) 0.132(3) -0.022(2) 0.033(2) 0.008(2)
C54 0.025(2) 0.046(3) 0.030(2) 0.019(2) -0.0002(19) -0.006(2)
C118 0.021(2) 0.047(3) 0.034(2) 0.019(2) 0.0037(19) -0.004(2)
C16 0.046(3) 0.016(2) 0.040(3) 0.0008(19) 0.013(2) -0.0031(19)
C126 0.059(3) 0.025(2) 0.034(3) -0.011(2) 0.021(2) -0.004(2)
C36 0.037(3) 0.040(3) 0.026(2) 0.008(2) 0.0147(19) -0.009(2)
C59 0.048(3) 0.064(4) 0.018(2) 0.020(2) 0.020(2) 0.034(3)
F3 0.269(7) 0.059(3) 0.157(5) -0.002(3) 0.179(5) 0.041(4)
C46 0.065(3) 0.022(2) 0.054(3) 0.014(2) 0.045(2) 0.014(2)
C17 0.041(3) 0.019(2) 0.034(2) -0.0011(18) 0.000(2) -0.0035(19)
C74 0.026(2) 0.0126(19) 0.047(3) -0.0004(18) -0.001(2) 0.0000(17)
C122 0.038(3) 0.024(2) 0.053(3) 0.002(2) 0.024(2) 0.003(2)
C11 0.032(2) 0.017(2) 0.037(2) 0.0075(18) -0.0025(19) -0.0029(18)
C79 0.046(3) 0.011(2) 0.046(3) 0.0017(19) 0.000(2) -0.0061(19)
B4 0.023(2) 0.013(2) 0.0147(19) -0.0008(16) 0.0025(16) 0.0011(17)
C50 0.083(3) 0.024(2) 0.036(2) -0.0097(19) 0.032(2) -0.007(2)
B2 0.015(2) 0.022(2) 0.0142(19) 0.0055(17) -0.0037(16) -0.0024(17)
B1 0.025(2) 0.016(2) 0.0130(19) -0.0036(16) 0.0003(17) 0.0028(17)
C75 0.062(3) 0.038(2) 0.051(2) 0.0043(18) 0.0061(19) 0.007(2)
C81 0.048(3) 0.025(2) 0.043(3) -0.001(2) -0.002(2) -0.006(2)
B3 0.019(2) 0.017(2) 0.0147(19) 0.0062(16) -0.0056(16) -0.0019(17)
C80 0.057(3) 0.023(2) 0.051(3) -0.006(2) 0.011(3) 0.005(2)
C25 0.045(3) 0.048(3) 0.062(4) -0.001(3) 0.003(3) 0.004(3)
C123 0.076(5) 0.029(3) 0.102(6) 0.009(3) 0.065(4) 0.016(3)
C125 0.099(5) 0.032(3) 0.042(3) -0.016(2) 0.039(3) -0.006(3)
C26 0.035(3) 0.078(4) 0.029(3) -0.011(3) 0.005(2) 0.005(3)
C124 0.113(6) 0.037(3) 0.065(4) -0.010(3) 0.061(4) 0.009(4)
C18 0.106(6) 0.027(3) 0.080(5) -0.017(3) 0.056(4) -0.013(3)
C64 0.029(3) 0.059(4) 0.075(4) 0.002(3) 0.016(3) -0.011(3)
C49 0.135(4) 0.024(2) 0.053(3) -0.014(2) 0.056(3) -0.004(3)
C23 0.071(4) 0.062(4) 0.040(3) 0.005(3) 0.025(3) 0.022(3)
C48 0.142(4) 0.036(3) 0.082(4) -0.002(3) 0.090(3) 0.015(3)
C82 0.082(5) 0.039(3) 0.088(5) -0.021(3) 0.047(4) -0.013(3)
C47 0.094(4) 0.029(3) 0.089(4) 0.019(2) 0.075(3) 0.027(3)
C19 0.050(4) 0.049(3) 0.062(4) -0.003(3) 0.023(3) -0.002(3)
C88 0.064(4) 0.042(3) 0.078(5) -0.007(3) 0.000(4) 0.007(3)
C87 0.048(4) 0.106(6) 0.039(3) -0.018(4) 0.000(3) 0.013(4)
C24 0.071(4) 0.087(5) 0.038(3) 0.017(3) 0.024(3) 0.020(4)
C90 0.101(6) 0.069(5) 0.043(3) 0.007(3) 0.027(4) 0.033(4)
C63 0.039(4) 0.070(5) 0.129(7) 0.017(5) 0.019(4) -0.015(3)
C22 0.054(4) 0.159(9) 0.049(4) -0.027(5) 0.007(3) 0.039(5)
C89 0.094(6) 0.094(6) 0.043(4) 0.014(4) 0.016(4) 0.031(5)
C12 0.044(5) 0.022(5) 0.035(4) 0.001(3) 0.006(3) 0.012(3)
C83 0.075(2) 0.092(3) 0.131(3) -0.023(2) 0.033(2) 0.009(2)
C14 0.101(6) 0.081(5) 0.064(5) 0.011(4) 0.041(4) 0.033(5)
C76 0.064(3) 0.041(2) 0.053(2) 0.0034(18) 0.0061(19) 0.0088(19)
C13 0.041(5) 0.043(6) 0.033(4) 0.006(3) 0.009(3) 0.011(4)
C20 0.063(4) 0.096(6) 0.060(4) -0.014(4) 0.025(4) -0.008(4)
C21 0.074(6) 0.106(7) 0.125(8) -0.055(6) 0.039(5) 0.012(5)
C78 0.068(3) 0.050(2) 0.058(2) 0.0021(19) 0.0096(19) 0.011(2)
C77 0.066(3) 0.046(2) 0.056(2) 0.0025(18) 0.0073(19) 0.0104(19)
C86 0.076(2) 0.093(3) 0.133(3) -0.023(2) 0.032(2) 0.008(2)
C85 0.076(2) 0.094(3) 0.134(3) -0.023(2) 0.031(2) 0.009(2)
C84 0.075(2) 0.093(3) 0.132(3) -0.023(2) 0.032(2) 0.009(2)
C84A 0.044(9) 0.050(9) 0.048(9) 0.010(7) 0.006(7) 0.006(7)
C76A 0.056(18) 0.064(19) 0.14(3) -0.010(19) -0.035(17) -0.030(15)
C77A 0.13(3) 0.072(19) 0.051(13) 0.024(12) 0.055(15) 0.008(16)
C12A 0.044(11) 0.038(13) 0.052(11) -0.017(8) -0.014(8) 0.019(8)
C13A 0.054(16) 0.07(2) 0.18(3) -0.012(19) 0.008(17) 0.028(14)

loop_
_atom_type_symbol
_atom_type_description
_atom_type_scat_dispersion_real
_atom_type_scat_dispersion_imag
_atom_type_scat_source
C C 0.0033 0.0016 'International Tables Vol C Tables 4.2.6.8 and 6.1.1.4'
H H 0.0000 0.0000 'International Tables Vol C Tables 4.2.6.8 and 6.1.1.4'
B B 0.0013 0.0007 'International Tables Vol C Tables 4.2.6.8 and 6.1.1.4'
Cl Cl 0.1484 0.1585 'International Tables Vol C Tables 4.2.6.8 and 6.1.1.4'
F F 0.0171 0.0103 'International Tables Vol C Tables 4.2.6.8 and 6.1.1.4'
N N 0.0061 0.0033 'International Tables Vol C Tables 4.2.6.8 and 6.1.1.4'
Na Na 0.0362 0.0249 'International Tables Vol C Tables 4.2.6.8 and 6.1.1.4'
O O 0.0106 0.0060 'International Tables Vol C Tables 4.2.6.8 and 6.1.1.4'

loop_
_geom_angle_atom_site_label_1
_geom_angle_atom_site_label_2
_geom_angle_atom_site_label_3
_geom_angle
_geom_angle_site_symmetry_1
_geom_angle_site_symmetry_3
F12 Na1 F15 59.81(8) 2_756 .
F11 Na1 F12 118.22(11) . 2_756
F11 Na1 F15 59.03(10) . .
F13 Na1 F12 60.92(10) 2_756 2_756
F13 Na1 F11 178.97(13) 2_756 .
F13 Na1 F15 120.20(12) 2_756 .
O1 Na1 F12 81.03(12) . 2_756
O1 Na1 F11 102.99(12) . .
O1 Na1 F13 77.52(12) . 2_756
O1 Na1 F15 86.39(12) . .
O1 Na1 O3 161.37(17) . .
O1 Na1 O2 96.95(15) . .
O3 Na1 F12 80.62(12) . 2_756
O3 Na1 F11 82.98(13) . .
O3 Na1 F13 96.26(14) . 2_756
O3 Na1 F15 81.62(12) . .
O3 Na1 O2 99.41(15) . .
O2 Na1 F12 141.56(15) . 2_756
O2 Na1 F11 99.74(16) . .
O2 Na1 F13 81.05(15) . 2_756
O2 Na1 F15 158.62(16) . .
C116 F50 Na2 107.5(2) . 2_655
F46 Na2 F50 117.01(12) . 2_645
F46 Na2 F47 59.00(10) . .
F49 Na2 F50 58.24(10) 2_645 2_645
F49 Na2 F46 174.78(15) 2_645 .
F49 Na2 F47 116.59(13) 2_645 .
F47 Na2 F50 58.67(9) . 2_645
O4 Na2 F50 82.14(14) . 2_645
O4 Na2 F46 107.19(13) . .
O4 Na2 F49 74.96(13) . 2_645
O4 Na2 F47 91.11(15) . .
O4 Na2 O6 161.44(19) . .
O4 Na2 O5 96.5(2) . .
O6 Na2 F50 79.31(13) . 2_645
O6 Na2 F46 81.88(13) . .
O6 Na2 F49 94.73(14) . 2_645
O6 Na2 F47 79.61(13) . .
O6 Na2 O5 97.4(2) . .
O5 Na2 F50 139.98(18) . 2_645
O5 Na2 F46 101.7(2) . .
O5 Na2 F49 82.64(18) . 2_645
O5 Na2 F47 160.6(2) . .
C52 F12 Na1 110.2(2) . 2_746
C120 F46 Na2 130.8(3) . .
C56 F11 Na1 131.9(3) . .
C117 F49 Na2 123.4(3) . 2_655
C53 F13 Na1 120.5(3) . 2_746
C119 F47 Na2 115.5(3) . .
C55 F15 Na1 113.9(3) . .
C3 N2 C1 106.4(3) . .
C3 N2 B1 127.8(3) . .
C1 N2 B1 125.5(3) . .
C67 N5 C66 106.3(3) . .
C67 N5 B4 128.0(3) . .
C66 N5 B4 125.1(3) . .
C3 N1 C2 106.9(3) . .
C3 N1 B2 126.2(3) . .
C2 N1 B2 126.8(3) . .
C10 O1 Na1 138.5(3) . .
C67 N4 C65 106.8(3) . .
C67 N4 B3 126.8(3) . .
C65 N4 B3 126.3(3) . .
C26 O3 Na1 131.7(3) . .
C23 O3 Na1 121.1(3) . .
C23 O3 C26 106.6(4) . .
C74 O4 Na2 136.5(3) . .
C87 O6 Na2 132.9(3) . .
C90 O6 Na2 120.0(4) . .
C90 O6 C87 106.6(4) . .
C10 N3 C15 118.3(4) . .
C10 N3 C11 123.7(3) . .
C11 N3 C15 117.6(3) . .
N5 C67 C68 125.0(3) . .
N4 C67 N5 109.9(3) . .
N4 C67 C68 125.1(3) . .
N2 C3 C4 124.6(3) . .
N1 C3 N2 110.0(3) . .
N1 C3 C4 125.4(3) . .
C74 N6 C79 119.7(4) . .
C74 N6 C75 123.7(4) . .
C79 N6 C75 116.3(4) . .
N1 C2 H2 125.8 . .
C1 C2 N1 108.3(3) . .
C1 C2 H2 125.8 . .
C19 O2 Na1 117.3(3) . .
C19 O2 C22 107.9(5) . .
C22 O2 Na1 129.2(4) . .
N2 C1 H1 125.8 . .
C2 C1 N2 108.3(3) . .
C2 C1 H1 125.8 . .
N5 C66 H66 125.8 . .
C65 C66 N5 108.5(3) . .
C65 C66 H66 125.8 . .
N4 C65 H65 125.8 . .
C66 C65 N4 108.4(3) . .
C66 C65 H65 125.8 . .
F10 C62 C57 119.6(3) . .
F10 C62 C61 115.5(4) . .
C57 C62 C61 124.9(4) . .
C9 C4 C3 121.5(4) . .
C9 C4 C5 118.8(3) . .
C5 C4 C3 119.7(4) . .
F45 C110 C109 119.1(3) . .
F45 C110 C111 115.5(4) . .
C109 C110 C111 125.3(4) . .
C110 C109 C114 113.0(3) . .
C110 C109 B4 120.3(3) . .
C114 C109 B4 125.8(4) . .
C102 C97 C98 113.1(4) . .
C102 C97 B3 126.9(3) . .
C98 C97 B3 119.4(3) . .
F30 C38 C33 121.2(3) . .
F30 C38 C37 114.4(4) . .
C37 C38 C33 124.5(4) . .
C73 C68 C67 119.8(3) . .
C69 C68 C67 120.9(4) . .
C69 C68 C73 119.2(4) . .
F16 C40 C39 119.8(3) . .
F16 C40 C41 115.2(4) . .
C39 C40 C41 125.0(4) . .
C40 C39 C44 113.2(4) . .
C40 C39 B2 120.4(3) . .
C44 C39 B2 125.5(4) . .
F50 C116 C115 120.7(4) . .
F50 C116 C117 115.0(4) . .
C115 C116 C117 124.3(4) . .
C68 C73 H73 119.8 . .
C72 C73 C68 120.4(4) . .
C72 C73 H73 119.8 . .
F17 C41 C40 120.7(4) . .
F17 C41 C42 120.4(4) . .
C42 C41 C40 118.9(4) . .
F25 C32 C27 120.9(4) . .
F25 C32 C31 114.7(4) . .
C31 C32 C27 124.4(4) . .
F40 C102 C97 121.3(4) . .
F40 C102 C101 114.5(4) . .
C101 C102 C97 124.2(4) . .
C62 C57 C58 114.0(4) . .
C62 C57 B1 120.4(4) . .
C58 C57 B1 124.7(4) . .
C4 C9 H9 119.9 . .
C4 C9 C8 120.2(4) . .
C8 C9 H9 119.9 . .
C73 C72 H72 119.9 . .
C71 C72 C73 120.2(4) . .
C71 C72 H72 119.9 . .
F31 C92 C93 114.7(4) . .
F31 C92 C91 120.0(3) . .
C91 C92 C93 125.3(4) . .
F26 C34 C33 118.6(4) . .
F26 C34 C35 117.1(3) . .
C35 C34 C33 124.4(4) . .
C38 C33 C34 113.3(4) . .
C38 C33 B2 127.0(3) . .
C34 C33 B2 119.2(3) . .
C4 C5 H5 119.6 . .
C6 C5 C4 120.8(4) . .
C6 C5 H5 119.6 . .
C6 C7 C8 119.7(4) . .
C6 C7 C10 119.9(4) . .
C8 C7 C10 119.8(4) . .
F32 C93 C92 120.9(4) . .
F32 C93 C94 120.8(4) . .
C94 C93 C92 118.2(4) . .
C32 C27 C28 113.4(4) . .
C32 C27 B2 128.7(4) . .
C28 C27 B2 117.8(4) . .
C52 C51 C56 113.0(4) . .
C52 C51 B1 118.6(4) . .
C56 C51 B1 127.7(4) . .
F36 C98 C97 119.0(4) . .
F36 C98 C99 116.7(4) . .
C99 C98 C97 124.4(4) . .
F21 C28 C27 119.2(4) . .
F21 C28 C29 116.8(4) . .
C29 C28 C27 123.9(4) . .
F44 C111 C110 120.9(4) . .
F44 C111 C112 120.6(4) . .
C112 C111 C110 118.5(4) . .
F42 C113 C112 119.1(4) . .
F42 C113 C114 119.8(4) . .
C112 C113 C114 121.1(4) . .
C92 C91 C96 113.2(4) . .
C92 C91 B3 120.2(3) . .
C96 C91 B3 125.7(4) . .
C72 C71 C70 119.9(4) . .
C72 C71 C74 119.3(4) . .
C70 C71 C74 120.2(4) . .
C116 C115 B4 118.1(3) . .
C120 C115 C116 113.7(4) . .
C120 C115 B4 127.4(4) . .
F27 C35 C34 120.9(4) . .
F27 C35 C36 119.9(4) . .
C34 C35 C36 119.2(4) . .
F35 C96 C91 122.1(4) . .
F35 C96 C95 114.5(4) . .
C95 C96 C91 123.4(5) . .
F56 C108 C103 121.0(4) . .
F56 C108 C107 115.3(4) . .
C107 C108 C103 123.6(4) . .
F43 C112 C111 120.4(4) . .
F43 C112 C113 120.6(4) . .
C113 C112 C111 119.0(4) . .
C5 C6 H6 119.9 . .
C7 C6 C5 120.1(4) . .
C7 C6 H6 119.9 . .
F37 C99 C98 120.8(4) . .
F37 C99 C100 119.8(4) . .
C98 C99 C100 119.4(4) . .
F18 C42 C41 121.1(5) . .
F18 C42 C43 120.1(4) . .
C43 C42 C41 118.8(4) . .
F39 C101 C102 120.6(4) . .
F39 C101 C100 119.6(4) . .
C102 C101 C100 119.8(4) . .
C9 C8 H8 119.9 . .
C7 C8 C9 120.3(4) . .
C7 C8 H8 119.9 . .
F12 C52 C51 119.7(4) . .
F12 C52 C53 115.6(4) . .
C51 C52 C53 124.7(4) . .
F20 C44 C39 121.6(4) . .
F20 C44 C43 115.1(4) . .
C43 C44 C39 123.3(5) . .
F24 C31 C32 121.4(4) . .
F24 C31 C30 119.2(4) . .
C32 C31 C30 119.4(4) . .
F13 C53 C52 120.1(4) . .
F13 C53 C54 120.6(4) . .
C54 C53 C52 119.3(5) . .
C108 C103 B3 128.4(4) . .
C104 C103 C108 113.2(4) . .
C104 C103 B3 118.3(4) . .
F19 C43 C42 120.4(4) . .
F19 C43 C44 118.9(5) . .
C42 C43 C44 120.7(4) . .
C68 C69 H69 120.0 . .
C68 C69 C70 120.0(4) . .
C70 C69 H69 120.0 . .
C71 C70 C69 120.2(4) . .
C71 C70 H70 119.9 . .
C69 C70 H70 119.9 . .
F41 C114 C109 121.1(4) . .
F41 C114 C113 115.8(4) . .
C113 C114 C109 123.1(4) . .
F34 C95 C96 119.8(5) . .
F34 C95 C94 119.5(4) . .
C94 C95 C96 120.7(4) . .
F15 C55 C56 119.6(5) . .
F15 C55 C54 119.8(4) . .
C54 C55 C56 120.3(4) . .
F47 C119 C120 119.3(5) . .
F47 C119 C118 119.7(4) . .
C118 C119 C120 120.7(4) . .
F29 C37 C38 121.0(4) . .
F29 C37 C36 119.5(4) . .
C38 C37 C36 119.5(4) . .
F60 C104 C103 119.3(4) . .
F60 C104 C105 116.4(4) . .
C103 C104 C105 124.2(4) . .
F9 C61 C62 120.5(4) . .
F9 C61 C60 121.2(4) . .
C60 C61 C62 118.3(5) . .
O1 C10 N3 122.6(4) . .
O1 C10 C7 117.8(4) . .
N3 C10 C7 119.6(4) . .
C46 C45 B1 125.5(4) . .
C50 C45 C46 114.7(5) . .
C50 C45 B1 118.9(4) . .
F22 C29 C28 120.6(4) . .
F22 C29 C30 119.4(4) . .
C30 C29 C28 120.0(4) . .
C126 C121 B4 117.2(4) . .
C122 C121 C126 114.9(4) . .
C122 C121 B4 126.7(4) . .
F11 C56 C51 120.9(4) . .
F11 C56 C55 114.9(4) . .
C55 C56 C51 124.2(5) . .
F23 C30 C31 120.1(4) . .
F23 C30 C29 121.1(5) . .
C29 C30 C31 118.8(4) . .
F33 C94 C93 119.8(5) . .
F33 C94 C95 121.1(4) . .
C95 C94 C93 119.1(4) . .
N3 C15 H15A 109.7 . .
N3 C15 H15B 109.7 . .
N3 C15 C16 109.8(4) . .
H15A C15 H15B 108.2 . .
C16 C15 H15A 109.7 . .
C16 C15 H15B 109.7 . .
F57 C107 C108 120.4(5) . .
F57 C107 C106 119.2(4) . .
C108 C107 C106 120.4(4) . .
F46 C120 C115 121.2(4) . .
F46 C120 C119 115.2(4) . .
C119 C120 C115 123.5(5) . .
F49 C117 C116 120.4(4) . .
F49 C117 C118 120.6(4) . .
C118 C117 C116 119.1(4) . .
F59 C105 C104 120.1(4) . .
F59 C105 C106 119.9(4) . .
C106 C105 C104 119.9(5) . .
F8 C60 C61 119.9(5) . .
F8 C60 C59 120.8(5) . .
C59 C60 C61 119.2(4) . .
F6 C58 C57 121.9(4) . .
F6 C58 C59 115.6(4) . .
C59 C58 C57 122.5(5) . .
F38 C100 C99 120.5(4) . .
F38 C100 C101 120.6(4) . .
C99 C100 C101 118.9(4) . .
F58 C106 C107 120.7(4) . .
F58 C106 C105 120.8(5) . .
C105 C106 C107 118.5(4) . .
C83 O5 Na2 125.5(5) . .
C86 O5 Na2 117.1(6) . .
C86 O5 C83 105.6(6) . .
F14 C54 C53 120.2(5) . .
F14 C54 C55 121.3(5) . .
C55 C54 C53 118.5(4) . .
F48 C118 C119 121.0(5) . .
F48 C118 C117 120.2(5) . .
C117 C118 C119 118.7(4) . .
C15 C16 H16A 108.7 . .
C15 C16 H16B 108.7 . .
C15 C16 C17 114.1(4) . .
H16A C16 H16B 107.6 . .
C17 C16 H16A 108.7 . .
C17 C16 H16B 108.7 . .
F51 C126 C121 119.9(4) . .
F51 C126 C125 117.5(5) . .
C125 C126 C121 122.6(6) . .
F28 C36 C35 120.7(4) . .
F28 C36 C37 120.2(4) . .
C35 C36 C37 119.2(4) . .
F7 C59 C60 119.4(4) . .
F7 C59 C58 119.6(5) . .
C60 C59 C58 121.0(5) . .
F1 C46 C45 121.5(4) . .
F1 C46 C47 116.1(6) . .
C47 C46 C45 122.4(6) . .
C16 C17 H17A 109.4 . .
C16 C17 H17B 109.4 . .
H17A C17 H17B 108.0 . .
C18 C17 C16 111.3(4) . .
C18 C17 H17A 109.4 . .
C18 C17 H17B 109.4 . .
O4 C74 N6 122.1(4) . .
O4 C74 C71 117.4(4) . .
N6 C74 C71 120.4(4) . .
F55 C122 C121 121.5(4) . .
F55 C122 C123 114.6(5) . .
C121 C122 C123 123.9(6) . .
N3 C11 H11A 108.5 . .
N3 C11 H11B 108.5 . .
N3 C11 H11C 108.7 . .
N3 C11 H11D 108.7 . .
N3 C11 C12 115.3(5) . .
N3 C11 C12A 114.1(7) . .
H11A C11 H11B 107.5 . .
H11C C11 H11D 107.6 . .
C12 C11 H11A 108.5 . .
C12 C11 H11B 108.5 . .
C12A C11 H11C 108.7 . .
C12A C11 H11D 108.7 . .
N6 C79 H79A 109.8 . .
N6 C79 H79B 109.8 . .
N6 C79 C80 109.5(4) . .
H79A C79 H79B 108.2 . .
C80 C79 H79A 109.8 . .
C80 C79 H79B 109.8 . .
N5 B4 C109 109.7(3) . .
N5 B4 C115 102.6(3) . .
N5 B4 C121 114.6(3) . .
C115 B4 C109 114.4(3) . .
C121 B4 C109 101.4(3) . .
C121 B4 C115 114.6(3) . .
F5 C50 C45 119.2(4) . .
F5 C50 C49 116.6(6) . .
C49 C50 C45 124.2(7) . .
N1 B2 C39 110.8(3) . .
N1 B2 C33 110.9(3) . .
N1 B2 C27 104.6(3) . .
C33 B2 C39 101.5(3) . .
C27 B2 C39 113.1(3) . .
C27 B2 C33 116.0(3) . .
N2 B1 C57 110.9(3) . .
N2 B1 C51 103.1(3) . .
N2 B1 C45 112.8(3) . .
C51 B1 C57 113.6(3) . .
C45 B1 C57 101.1(3) . .
C45 B1 C51 115.7(3) . .
N6 C75 H75A 108.2 . .
N6 C75 H75B 108.2 . .
N6 C75 H75C 108.3 . .
N6 C75 H75D 108.3 . .
N6 C75 C76A 115.9(11) . .
H75A C75 H75B 107.3 . .
H75C C75 H75D 107.4 . .
C76 C75 N6 116.6(6) . .
C76 C75 H75A 108.2 . .
C76 C75 H75B 108.2 . .
C76A C75 H75C 108.3 . .
C76A C75 H75D 108.3 . .
H81A C81 H81B 107.9 . .
C80 C81 H81A 109.2 . .
C80 C81 H81B 109.2 . .
C80 C81 C82 112.0(5) . .
C82 C81 H81A 109.2 . .
C82 C81 H81B 109.2 . .
N4 B3 C97 111.3(3) . .
N4 B3 C91 110.8(3) . .
N4 B3 C103 104.2(3) . .
C97 B3 C91 102.2(3) . .
C103 B3 C97 115.8(3) . .
C103 B3 C91 112.7(3) . .
C79 C80 H80A 108.5 . .
C79 C80 H80B 108.5 . .
C81 C80 C79 114.9(5) . .
C81 C80 H80A 108.5 . .
C81 C80 H80B 108.5 . .
H80A C80 H80B 107.5 . .
H25A C25 H25B 109.1 . .
C26 C25 H25A 111.1 . .
C26 C25 H25B 111.1 . .
C26 C25 C24 103.1(5) . .
C24 C25 H25A 111.1 . .
C24 C25 H25B 111.1 . .
F54 C123 C122 120.4(7) . .
F54 C123 C124 121.2(6) . .
C124 C123 C122 118.4(6) . .
F52 C125 C126 119.6(6) . .
F52 C125 C124 121.1(5) . .
C124 C125 C126 119.3(6) . .
O3 C26 C25 105.8(5) . .
O3 C26 H26A 110.6 . .
O3 C26 H26B 110.6 . .
C25 C26 H26A 110.6 . .
C25 C26 H26B 110.6 . .
H26A C26 H26B 108.7 . .
F53 C124 C123 120.1(7) . .
F53 C124 C125 119.1(7) . .
C125 C124 C123 120.8(5) . .
C17 C18 H18A 109.5 . .
C17 C18 H18B 109.5 . .
C17 C18 H18C 109.5 . .
H18A C18 H18B 109.5 . .
H18A C18 H18C 109.5 . .
H18B C18 H18C 109.5 . .
Cl3 C64 H64A 109.2 . .
Cl3 C64 H64B 109.2 . .
Cl4 C64 Cl3 112.0(3) . .
Cl4 C64 H64A 109.2 . .
Cl4 C64 H64B 109.2 . .
H64A C64 H64B 107.9 . .
F4 C49 C50 120.8(8) . .
F4 C49 C48 121.4(6) . .
C48 C49 C50 117.8(6) . .
O3 C23 H23A 110.3 . .
O3 C23 H23B 110.3 . .
O3 C23 C24 107.3(5) . .
H23A C23 H23B 108.5 . .
C24 C23 H23A 110.3 . .
C24 C23 H23B 110.3 . .
F3 C48 C49 117.9(8) . .
C47 C48 F3 120.8(8) . .
C47 C48 C49 121.2(5) . .
C81 C82 H82A 109.5 . .
C81 C82 H82B 109.5 . .
C81 C82 H82C 109.5 . .
H82A C82 H82B 109.5 . .
H82A C82 H82C 109.5 . .
H82B C82 H82C 109.5 . .
F2 C47 C46 119.0(7) . .
F2 C47 C48 121.3(6) . .
C48 C47 C46 119.7(7) . .
O2 C19 H19A 110.2 . .
O2 C19 H19B 110.2 . .
O2 C19 C20 107.5(5) . .
H19A C19 H19B 108.5 . .
C20 C19 H19A 110.2 . .
C20 C19 H19B 110.2 . .
H88A C88 H88B 108.9 . .
C87 C88 H88A 110.9 . .
C87 C88 H88B 110.9 . .
C87 C88 C89 104.2(5) . .
C89 C88 H88A 110.9 . .
C89 C88 H88B 110.9 . .
O6 C87 C88 106.4(6) . .
O6 C87 H87A 110.4 . .
O6 C87 H87B 110.4 . .
C88 C87 H87A 110.4 . .
C88 C87 H87B 110.4 . .
H87A C87 H87B 108.6 . .
C25 C24 C23 104.6(5) . .
C25 C24 H24A 110.8 . .
C25 C24 H24B 110.8 . .
C23 C24 H24A 110.8 . .
C23 C24 H24B 110.8 . .
H24A C24 H24B 108.9 . .
O6 C90 H90A 110.3 . .
O6 C90 H90B 110.3 . .
O6 C90 C89 106.9(5) . .
H90A C90 H90B 108.6 . .
C89 C90 H90A 110.3 . .
C89 C90 H90B 110.3 . .
Cl2 C63 H63A 109.1 . .
Cl2 C63 H63B 109.1 . .
Cl1 C63 Cl2 112.4(4) . .
Cl1 C63 H63A 109.1 . .
Cl1 C63 H63B 109.1 . .
H63A C63 H63B 107.8 . .
O2 C22 H22A 110.1 . .
O2 C22 H22B 110.1 . .
H22A C22 H22B 108.4 . .
C21 C22 O2 108.1(6) . .
C21 C22 H22A 110.1 . .
C21 C22 H22B 110.1 . .
C88 C89 C90 105.6(5) . .
C88 C89 H89A 110.6 . .
C88 C89 H89B 110.6 . .
C90 C89 H89A 110.6 . .
C90 C89 H89B 110.6 . .
H89A C89 H89B 108.8 . .
C11 C12 H12A 108.6 . .
C11 C12 H12B 108.6 . .
H12A C12 H12B 107.6 . .
C13 C12 C11 114.8(7) . .
C13 C12 H12A 108.6 . .
C13 C12 H12B 108.6 . .
O5 C83 H83A 111.8 . .
O5 C83 H83B 111.8 . .
O5 C83 H83C 110.8 . .
O5 C83 H83D 110.8 . .
H83A C83 H83B 109.6 . .
H83C C83 H83D 108.8 . .
C84 C83 O5 99.7(9) . .
C84 C83 H83A 111.8 . .
C84 C83 H83B 111.8 . .
C84A C83 O5 104.9(10) . .
C84A C83 H83C 110.8 . .
C84A C83 H83D 110.8 . .
H14A C14 H14B 109.5 . .
H14A C14 H14C 109.5 . .
H14B C14 H14C 109.5 . .
H14D C14 H14E 109.5 . .
H14D C14 H14F 109.5 . .
H14E C14 H14F 109.5 . .
C13 C14 H14A 109.5 . .
C13 C14 H14B 109.5 . .
C13 C14 H14C 109.5 . .
C13A C14 H14D 109.5 . .
C13A C14 H14E 109.5 . .
C13A C14 H14F 109.5 . .
C75 C76 H76A 109.9 . .
C75 C76 H76B 109.9 . .
C75 C76 C77 109.0(8) . .
H76A C76 H76B 108.3 . .
C77 C76 H76A 109.9 . .
C77 C76 H76B 109.9 . .
C12 C13 H13A 109.4 . .
C12 C13 H13B 109.4 . .
C14 C13 C12 111.2(8) . .
C14 C13 H13A 109.4 . .
C14 C13 H13B 109.4 . .
H13A C13 H13B 108.0 . .
C19 C20 H20A 111.2 . .
C19 C20 H20B 111.2 . .
H20A C20 H20B 109.1 . .
C21 C20 C19 102.7(6) . .
C21 C20 H20A 111.2 . .
C21 C20 H20B 111.2 . .
C22 C21 C20 106.3(7) . .
C22 C21 H21A 110.5 . .
C22 C21 H21B 110.5 . .
C20 C21 H21A 110.5 . .
C20 C21 H21B 110.5 . .
H21A C21 H21B 108.7 . .
H78A C78 H78B 109.5 . .
H78A C78 H78C 109.5 . .
H78B C78 H78C 109.5 . .
H78D C78 H78E 109.5 . .
H78D C78 H78F 109.5 . .
H78E C78 H78F 109.5 . .
C77 C78 H78A 109.5 . .
C77 C78 H78B 109.5 . .
C77 C78 H78C 109.5 . .
C77A C78 H78D 109.5 . .
C77A C78 H78E 109.5 . .
C77A C78 H78F 109.5 . .
C76 C77 C78 110.3(8) . .
C76 C77 H77A 109.6 . .
C76 C77 H77B 109.6 . .
C78 C77 H77A 109.6 . .
C78 C77 H77B 109.6 . .
H77A C77 H77B 108.1 . .
O5 C86 H86A 109.2 . .
O5 C86 H86B 109.2 . .
H86A C86 H86B 107.9 . .
C85 C86 O5 112.1(8) . .
C85 C86 H86A 109.2 . .
C85 C86 H86B 109.2 . .
C86 C85 H85A 112.1 . .
C86 C85 H85B 112.1 . .
C86 C85 H85C 112.1 . .
C86 C85 H85D 112.1 . .
C86 C85 C84 98.3(9) . .
C86 C85 C84A 98.1(8) . .
H85A C85 H85B 109.8 . .
H85C C85 H85D 109.8 . .
C84 C85 H85A 112.1 . .
C84 C85 H85B 112.1 . .
C84A C85 H85C 112.1 . .
C84A C85 H85D 112.1 . .
C83 C84 C85 103.4(12) . .
C83 C84 H84A 111.1 . .
C83 C84 H84B 111.1 . .
C85 C84 H84A 111.1 . .
C85 C84 H84B 111.1 . .
H84A C84 H84B 109.0 . .
C83 C84A C85 90.8(10) . .
C83 C84A H84C 113.5 . .
C83 C84A H84D 113.5 . .
C85 C84A H84C 113.5 . .
C85 C84A H84D 113.5 . .
H84C C84A H84D 110.8 . .
C75 C76A H76C 108.0 . .
C75 C76A H76D 108.0 . .
H76C C76A H76D 107.2 . .
C77A C76A C75 117(2) . .
C77A C76A H76C 108.0 . .
C77A C76A H76D 108.0 . .
C78 C77A C76A 109(3) . .
C78 C77A H77C 109.8 . .
C78 C77A H77D 109.8 . .
C76A C77A H77C 109.8 . .
C76A C77A H77D 109.8 . .
H77C C77A H77D 108.3 . .
C11 C12A H12C 109.6 . .
C11 C12A H12D 109.6 . .
H12C C12A H12D 108.1 . .
C13A C12A C11 110(2) . .
C13A C12A H12C 109.6 . .
C13A C12A H12D 109.6 . .
C14 C13A H13C 109.6 . .
C14 C13A H13D 109.6 . .
C12A C13A C14 110(2) . .
C12A C13A H13C 109.6 . .
C12A C13A H13D 109.6 . .
H13C C13A H13D 108.1 . .

loop_
_geom_bond_atom_site_label_1
_geom_bond_atom_site_label_2
_geom_bond_distance
_geom_bond_site_symmetry_2
Cl3 C64 1.763(6) .
Cl4 C64 1.731(7) .
Na1 F12 2.788(3) 2_756
Na1 F11 2.426(3) .
Na1 F13 2.398(4) 2_756
Na1 F15 2.842(4) .
Na1 O1 2.258(4) .
Na1 O3 2.283(4) .
Na1 O2 2.332(5) .
Cl2 C63 1.755(8) .
Cl1 C63 1.734(9) .
F30 C38 1.360(4) .
F40 C102 1.361(4) .
F50 Na2 2.958(3) 2_655
F50 C116 1.341(5) .
F31 C92 1.353(5) .
F10 C62 1.351(5) .
Na2 F46 2.481(3) .
Na2 F49 2.376(4) 2_645
Na2 F47 2.816(4) .
Na2 O4 2.266(4) .
Na2 O6 2.296(4) .
Na2 O5 2.331(7) .
F45 C110 1.345(5) .
F12 C52 1.345(5) .
F16 C40 1.348(5) .
F56 C108 1.343(5) .
F26 C34 1.353(5) .
F21 C28 1.351(5) .
F36 C98 1.348(5) .
F25 C32 1.349(5) .
F32 C93 1.340(6) .
F60 C104 1.350(5) .
F41 C114 1.357(5) .
F46 C120 1.352(5) .
F20 C44 1.355(6) .
F35 C96 1.338(6) .
F39 C101 1.352(5) .
F44 C111 1.329(5) .
F17 C41 1.334(5) .
F57 C107 1.344(5) .
F24 C31 1.342(5) .
F33 C94 1.342(5) .
F29 C37 1.344(5) .
F11 C56 1.358(5) .
F18 C42 1.334(5) .
F37 C99 1.341(5) .
F19 C43 1.360(5) .
F34 C95 1.350(5) .
F49 C117 1.345(5) .
F27 C35 1.338(5) .
F9 C61 1.328(6) .
F22 C29 1.356(5) .
F1 C46 1.347(7) .
F55 C122 1.356(6) .
F43 C112 1.342(5) .
F6 C58 1.343(6) .
F13 C53 1.342(6) .
F38 C100 1.343(5) .
F51 C126 1.328(6) .
F47 C119 1.363(5) .
F59 C105 1.352(6) .
F15 C55 1.351(5) .
F42 C113 1.350(5) .
F23 C30 1.340(5) .
F58 C106 1.335(6) .
F28 C36 1.338(5) .
F48 C118 1.346(5) .
F5 C50 1.346(7) .
F14 C54 1.341(5) .
N2 C3 1.354(5) .
N2 C1 1.381(5) .
N2 B1 1.597(5) .
N5 C67 1.360(5) .
N5 C66 1.378(5) .
N5 B4 1.605(5) .
N1 C3 1.346(5) .
N1 C2 1.374(5) .
N1 B2 1.602(5) .
O1 C10 1.231(5) .
F7 C59 1.352(6) .
N4 C67 1.349(5) .
N4 C65 1.376(5) .
N4 B3 1.601(5) .
F8 C60 1.343(5) .
O3 C26 1.431(6) .
O3 C23 1.412(6) .
O4 C74 1.231(5) .
O6 C87 1.428(7) .
O6 C90 1.413(7) .
N3 C10 1.323(5) .
N3 C15 1.476(5) .
N3 C11 1.475(6) .
F54 C123 1.337(8) .
C67 C68 1.490(5) .
C3 C4 1.484(5) .
F52 C125 1.341(7) .
N6 C74 1.318(6) .
N6 C79 1.477(5) .
N6 C75 1.484(7) .
C2 H2 0.9500 .
C2 C1 1.346(5) .
O2 C19 1.412(7) .
O2 C22 1.439(8) .
C1 H1 0.9500 .
C66 H66 0.9500 .
C66 C65 1.347(5) .
C65 H65 0.9500 .
C62 C57 1.382(6) .
C62 C61 1.391(6) .
C4 C9 1.383(6) .
C4 C5 1.400(6) .
C110 C109 1.386(6) .
C110 C111 1.388(6) .
C109 C114 1.395(6) .
C109 B4 1.659(6) .
C97 C102 1.388(6) .
C97 C98 1.404(5) .
C97 B3 1.644(6) .
C38 C33 1.384(6) .
C38 C37 1.376(6) .
C68 C73 1.396(6) .
C68 C69 1.385(6) .
C40 C39 1.384(6) .
C40 C41 1.389(6) .
C39 C44 1.391(5) .
C39 B2 1.674(6) .
C116 C115 1.385(6) .
C116 C117 1.398(6) .
F2 C47 1.347(8) .
C73 H73 0.9500 .
C73 C72 1.388(5) .
C41 C42 1.371(6) .
C32 C27 1.386(6) .
C32 C31 1.370(6) .
C102 C101 1.379(6) .
C57 C58 1.392(6) .
C57 B1 1.664(6) .
C9 H9 0.9500 .
C9 C8 1.399(6) .
C72 H72 0.9500 .
C72 C71 1.379(6) .
C92 C93 1.395(6) .
C92 C91 1.388(6) .
C34 C33 1.408(5) .
C34 C35 1.372(6) .
C33 B2 1.651(6) .
C5 H5 0.9500 .
C5 C6 1.388(5) .
C7 C6 1.376(6) .
C7 C8 1.389(6) .
C7 C10 1.510(5) .
C93 C94 1.380(7) .
C27 C28 1.398(6) .
C27 B2 1.638(6) .
F4 C49 1.333(8) .
C51 C52 1.377(6) .
C51 C56 1.388(6) .
C51 B1 1.652(6) .
C98 C99 1.377(6) .
C28 C29 1.373(7) .
C111 C112 1.373(6) .
C113 C112 1.361(7) .
C113 C114 1.382(6) .
C91 C96 1.391(5) .
C91 B3 1.660(6) .
C71 C70 1.383(7) .
C71 C74 1.507(6) .
C115 C120 1.384(6) .
C115 B4 1.655(6) .
C35 C36 1.381(7) .
C96 C95 1.388(6) .
C108 C103 1.398(6) .
C108 C107 1.378(6) .
C6 H6 0.9500 .
C99 C100 1.378(7) .
C42 C43 1.362(7) .
C101 C100 1.380(6) .
C8 H8 0.9500 .
C52 C53 1.395(6) .
C44 C43 1.389(6) .
C31 C30 1.388(7) .
C53 C54 1.368(7) .
C103 C104 1.389(6) .
C103 B3 1.642(6) .
C69 H69 0.9500 .
C69 C70 1.402(6) .
C70 H70 0.9500 .
C95 C94 1.365(8) .
C55 C56 1.381(7) .
C55 C54 1.367(8) .
C119 C120 1.382(7) .
C119 C118 1.369(7) .
C37 C36 1.385(6) .
C104 C105 1.391(7) .
F53 C124 1.352(7) .
C61 C60 1.372(7) .
C45 C46 1.400(8) .
C45 C50 1.391(7) .
C45 B1 1.639(6) .
C29 C30 1.365(7) .
C121 C126 1.411(7) .
C121 C122 1.370(7) .
C121 B4 1.633(6) .
C15 H15A 0.9900 .
C15 H15B 0.9900 .
C15 C16 1.524(7) .
C107 C106 1.381(7) .
C117 C118 1.369(7) .
C105 C106 1.360(7) .
C60 C59 1.366(8) .
C58 C59 1.382(6) .
O5 C83 1.486(10) .
O5 C86 1.427(10) .
C16 H16A 0.9900 .
C16 H16B 0.9900 .
C16 C17 1.533(6) .
C126 C125 1.389(7) .
F3 C48 1.357(7) .
C46 C47 1.386(7) .
C17 H17A 0.9900 .
C17 H17B 0.9900 .
C17 C18 1.512(8) .
C122 C123 1.397(8) .
C11 H11A 0.9900 .
C11 H11B 0.9900 .
C11 H11C 0.9900 .
C11 H11D 0.9900 .
C11 C12 1.530(10) .
C11 C12A 1.53(2) .
C79 H79A 0.9900 .
C79 H79B 0.9900 .
C79 C80 1.535(8) .
C50 C49 1.380(8) .
C75 H75A 0.9900 .
C75 H75B 0.9900 .
C75 H75C 0.9900 .
C75 H75D 0.9900 .
C75 C76 1.466(13) .
C75 C76A 1.55(4) .
C81 H81A 0.9900 .
C81 H81B 0.9900 .
C81 C80 1.504(7) .
C81 C82 1.512(9) .
C80 H80A 0.9900 .
C80 H80B 0.9900 .
C25 H25A 0.9900 .
C25 H25B 0.9900 .
C25 C26 1.479(8) .
C25 C24 1.506(9) .
C123 C124 1.376(10) .
C125 C124 1.360(10) .
C26 H26A 0.9900 .
C26 H26B 0.9900 .
C18 H18A 0.9800 .
C18 H18B 0.9800 .
C18 H18C 0.9800 .
C64 H64A 0.9900 .
C64 H64B 0.9900 .
C49 C48 1.380(11) .
C23 H23A 0.9900 .
C23 H23B 0.9900 .
C23 C24 1.518(8) .
C48 C47 1.354(11) .
C82 H82A 0.9800 .
C82 H82B 0.9800 .
C82 H82C 0.9800 .
C19 H19A 0.9900 .
C19 H19B 0.9900 .
C19 C20 1.492(9) .
C88 H88A 0.9900 .
C88 H88B 0.9900 .
C88 C87 1.474(10) .
C88 C89 1.494(10) .
C87 H87A 0.9900 .
C87 H87B 0.9900 .
C24 H24A 0.9900 .
C24 H24B 0.9900 .
C90 H90A 0.9900 .
C90 H90B 0.9900 .
C90 C89 1.502(9) .
C63 H63A 0.9900 .
C63 H63B 0.9900 .
C22 H22A 0.9900 .
C22 H22B 0.9900 .
C22 C21 1.401(10) .
C89 H89A 0.9900 .
C89 H89B 0.9900 .
C12 H12A 0.9900 .
C12 H12B 0.9900 .
C12 C13 1.495(14) .
C83 H83A 0.9900 .
C83 H83B 0.9900 .
C83 H83C 0.9900 .
C83 H83D 0.9900 .
C83 C84 1.474(16) .
C83 C84A 1.452(16) .
C14 H14A 0.9800 .
C14 H14B 0.9800 .
C14 H14C 0.9800 .
C14 H14D 0.9800 .
C14 H14E 0.9800 .
C14 H14F 0.9800 .
C14 C13 1.495(11) .
C14 C13A 1.55(4) .
C76 H76A 0.9900 .
C76 H76B 0.9900 .
C76 C77 1.473(15) .
C13 H13A 0.9900 .
C13 H13B 0.9900 .
C20 H20A 0.9900 .
C20 H20B 0.9900 .
C20 C21 1.485(11) .
C21 H21A 0.9900 .
C21 H21B 0.9900 .
C78 H78A 0.9800 .
C78 H78B 0.9800 .
C78 H78C 0.9800 .
C78 H78D 0.9800 .
C78 H78E 0.9800 .
C78 H78F 0.9800 .
C78 C77 1.622(13) .
C78 C77A 1.42(2) .
C77 H77A 0.9900 .
C77 H77B 0.9900 .
C86 H86A 0.9900 .
C86 H86B 0.9900 .
C86 C85 1.382(12) .
C85 H85A 0.9900 .
C85 H85B 0.9900 .
C85 H85C 0.9900 .
C85 H85D 0.9900 .
C85 C84 1.524(17) .
C85 C84A 1.832(18) .
C84 H84A 0.9900 .
C84 H84B 0.9900 .
C84A H84C 0.9900 .
C84A H84D 0.9900 .
C76A H76C 0.9900 .
C76A H76D 0.9900 .
C76A C77A 1.53(4) .
C77A H77C 0.9900 .
C77A H77D 0.9900 .
C12A H12C 0.9900 .
C12A H12D 0.9900 .
C12A C13A 1.49(4) .
C13A H13C 0.9900 .
C13A H13D 0.9900 .
